data_7131789
loop_
_publ_author_name
'Oki, Kosuke'
'Zheng, Wei'
'Yashima, Eiji'
'Ikai, Tomoyuki'

_publ_section_title
;
 Optically-pure triptycene-based metallomacrocycles and homochiral
 self-sorting assisted by ladder formation
;
_journal_name_full 'Chemical Communications'
_journal_paper_doi 10.1039/D3CC02259E
_journal_year 2023
_chemical_formula_moiety 'C128 H140 N4 O4 P4 Pt2, 4(C F3 O3 S)'
_chemical_formula_sum 'C132 H140 F12 N4 O16 P4 Pt2 S4'
_chemical_formula_weight 2908.77
_space_group_crystal_system monoclinic
_space_group_IT_number 13
_space_group_name_Hall '-P 2yc'
_space_group_name_H-M_alt 'P 1 2/c 1'
_atom_sites_solution_hydrogens geom
_audit_creation_date 2023-04-22
_audit_creation_method
;
Olex2 1.3
(compiled 2020.11.12 svn.r5f609507 for OlexSys, GUI svn.r6408)
;
_audit_update_record
;
2023-04-22 deposited with the CCDC.	2023-06-23 downloaded from the CCDC.
;
_cell_angle_alpha 90
_cell_angle_beta 91.581(2)
_cell_angle_gamma 90
_cell_formula_units_Z 2
_cell_length_a 17.7093(5)
_cell_length_b 16.7013(6)
_cell_length_c 23.8942(6)
_cell_measurement_reflns_used 9400
_cell_measurement_temperature 93
_cell_measurement_theta_max 24.9710
_cell_measurement_theta_min 1.6900
_cell_volume 7064.5(4)
_computing_cell_refinement 'CrysAlisPro 1.171.39.46 (Rigaku OD, 2018)'
_computing_data_collection 'CrysAlisPro 1.171.39.46 (Rigaku OD, 2018)'
_computing_data_reduction 'CrysAlisPro 1.171.39.46 (Rigaku OD, 2018)'
_computing_molecular_graphics 'Olex2 1.3 (Dolomanov et al., 2009)'
_computing_publication_material 'Olex2 1.3 (Dolomanov et al., 2009)'
_computing_structure_refinement 'SHELXL 2018/3 (Sheldrick, 2015)'
_computing_structure_solution 'SHELXT 2018/2 (Sheldrick, 2018)'
_diffrn_ambient_temperature 93.0
_diffrn_detector CCD
_diffrn_detector_area_resol_mean 28.5714
_diffrn_detector_type HyPix
_diffrn_measured_fraction_theta_full 0.999
_diffrn_measured_fraction_theta_max 0.999
_diffrn_measurement_details
;
List of Runs (angles in degrees, time in seconds):

 # Type Start End Width t~exp~ \w \q \k \f Frames
#--------------------------------------------------------------------------
 1 \w -14.00 78.00 0.50 120.00 -- 5.81 77.00 60.00 184
 2 \w -38.00 10.00 0.50 120.00 -- 5.81 -57.00 90.00 96
 3 \w -6.00 32.00 0.50 120.00 -- 5.81 -99.00-150.00 76
 4 \w -64.00 10.00 0.50 120.00 -- -4.17 -57.00-180.00 148
;
_diffrn_measurement_device 'four-circle diffractometer'
_diffrn_measurement_device_type 'XtaLAB Synergy R, HyPix'
_diffrn_measurement_method 'profile data from \w-scans'
_diffrn_measurement_specimen_support 'Mitegen 50um'
_diffrn_orient_matrix_type 'CrysAlisPro convention (1999,Acta A55,543-557)'
_diffrn_orient_matrix_UB_11 0.0102147000
_diffrn_orient_matrix_UB_12 0.0199995000
_diffrn_orient_matrix_UB_13 0.0252886000
_diffrn_orient_matrix_UB_21 0.0098582000
_diffrn_orient_matrix_UB_22 -0.0372324000
_diffrn_orient_matrix_UB_23 0.0124811000
_diffrn_orient_matrix_UB_31 0.0374612000
_diffrn_orient_matrix_UB_32 0.0042993000
_diffrn_orient_matrix_UB_33 -0.0092951000
_diffrn_radiation_collimation 0.3
_diffrn_radiation_monochromator mirror
_diffrn_radiation_probe x-ray
_diffrn_radiation_type 'Mo K\a'
_diffrn_radiation_wavelength 0.71073
_diffrn_reflns_av_R_equivalents 0.0824
_diffrn_reflns_av_unetI/netI 0.0718
_diffrn_reflns_Laue_measured_fraction_full 0.999
_diffrn_reflns_Laue_measured_fraction_max 0.999
_diffrn_reflns_limit_h_max 20
_diffrn_reflns_limit_h_min -21
_diffrn_reflns_limit_k_max 18
_diffrn_reflns_limit_k_min -20
_diffrn_reflns_limit_l_max 28
_diffrn_reflns_limit_l_min -28
_diffrn_reflns_number 52497
_diffrn_reflns_point_group_measured_fraction_full 0.999
_diffrn_reflns_point_group_measured_fraction_max 0.999
_diffrn_reflns_theta_full 25.242
_diffrn_reflns_theta_max 25.499
_diffrn_reflns_theta_min 1.676
_diffrn_source 'micro-focus sealed X-ray tube'
_diffrn_source_current 24.0
_diffrn_source_power 1.2
_diffrn_source_target Mo
_diffrn_source_type 'Mova (Mo) X-ray Source'
_diffrn_source_voltage 50.0
_exptl_absorpt_coefficient_mu 2.157
_exptl_absorpt_correction_T_max 1.00000
_exptl_absorpt_correction_T_min 0.58712
_exptl_absorpt_correction_type multi-scan
_exptl_absorpt_process_details
;
CrysAlisPro 1.171.39.46 (Rigaku Oxford Diffraction, 2018)
Empirical absorption correction using spherical harmonics,
 implemented in SCALE3 ABSPACK scaling algorithm.
;
_exptl_crystal_colour colourless
_exptl_crystal_colour_primary colourless
_exptl_crystal_density_diffrn 1.367
_exptl_crystal_description needle
_exptl_crystal_F_000 2952
_exptl_crystal_size_max 0.159
_exptl_crystal_size_mid 0.051
_exptl_crystal_size_min 0.036
_refine_diff_density_max 1.909
_refine_diff_density_min -1.018
_refine_diff_density_rms 0.156
_refine_ls_extinction_method none
_refine_ls_goodness_of_fit_ref 1.043
_refine_ls_hydrogen_treatment constr
_refine_ls_matrix_type full
_refine_ls_number_parameters 1053
_refine_ls_number_reflns 13158
_refine_ls_number_restraints 1528
_refine_ls_restrained_S_all 1.014
_refine_ls_R_factor_all 0.1520
_refine_ls_R_factor_gt 0.0891
_refine_ls_shift/su_max 0.002
_refine_ls_shift/su_mean 0.000
_refine_ls_structure_factor_coef Fsqd
_refine_ls_weighting_details 'w=1/[\s^2^(Fo^2^)+(0.1726P)^2^] where P=(Fo^2^+2Fc^2^)/3'
_refine_ls_weighting_scheme calc
_refine_ls_wR_factor_gt 0.2502
_refine_ls_wR_factor_ref 0.2807
_reflns_Friedel_coverage 0.000
_reflns_number_gt 7129
_reflns_number_total 13158
_reflns_threshold_expression 'I > 2\s(I)'
_cod_data_source_file d3cc02259e2.cif
_cod_data_source_block metallacycle
_cod_database_code 7131789
_shelx_shelxl_version_number 2018/3
_chemical_oxdiff_formula 'C264 H280 F24 N8 O32 P8 Pt4 S8'
_shelx_space_group_comment
;
The symmetry employed for this shelxl refinement is uniquely defined
by the following loop, which should always be used as a source of
symmetry information in preference to the above space-group names.
They are only intended as comments.
;
_shelx_estimated_absorpt_t_max 0.926
_shelx_estimated_absorpt_t_min 0.725
_reflns_odcompleteness_completeness 99.92
_reflns_odcompleteness_iscentric 1
_reflns_odcompleteness_theta 26.32
_olex2_refinement_description
;
1. Fixed Uiso
 At 1.2 times of:
  All C(H) groups, All C(H,H) groups, All C(H,H,H,H) groups
 At 1.5 times of:
  All C(H,H,H) groups
2. Restrained distances
 C36-C37 = C37-C38 = C38-C39 = C39-C40 = C40-C41 = C41-C36 = C45-C46 = C46-C47
 = C47-C48 = C48-C49 = C49-C50 = C50-C45 = C45-C100 = C100-C101 = C101-C48 =
 C48-C102 = C102-C103 = C103-C45 = C36A-C37A = C37A-C38A = C38A-C39A = C39A-
 C40A = C40A-C41A = C41A-C36A
 1.39 with sigma of 0.02
 C42-C43 = C43-C44 = C51-C52 = C52-C53 = C51A-C52A = C52A-C53A = C42A-C43A =
 C43A-C44A
 1.54 with sigma of 0.02
 O1-C42 = O1A-C42A = O2-C51 = O2-C51A
 1.43 with sigma of 0.02
 C42-C44 = C42A-C44A = C51-C53 = C51A-C53A
 2.49 with sigma of 0.02
 O1-C43 \\sim O1A-C43A
 with sigma of 0.02
 C54-C55 \\sim C56-C57 \\sim C56-C57 \\sim C58-C59 \\sim C60-C61 \\sim C62-C63
\\sim C62-C63 \\sim C64-C65
 \\sim C62-C63 \\sim C64-C65A
 with sigma of 0.02
 C7-O10 \\sim C7-O11 \\sim C7-O11 \\sim C7-O12 \\sim C7A-O10A \\sim C7A-O11A
\\sim C7A-O11A \\sim C7A-O12A
 with sigma of 0.02
 C7-F4 \\sim C7-F5 \\sim C7-F5 \\sim C7-F6 \\sim C7A-F4A \\sim C7A-F5A \\sim
C7A-F5A \\sim C7A-F6A
 with sigma of 0.02
 F4-F5 \\sim F5-F6 \\sim F5-F6 \\sim F6-F4 \\sim F4A-F5A \\sim F5A-F6A \\sim
F5A-F6A \\sim F6A-F4A
 with sigma of 0.02
 S2-O10 \\sim S2-O11 \\sim S2-O11 \\sim S2-O12 \\sim S2A-O10A \\sim S2A-O11A
\\sim S2A-O11A \\sim S2A-O12A
 with sigma of 0.02
 O10-O11 \\sim O11-O12 \\sim O11-O12 \\sim O12-O10 \\sim O10A-O11A \\sim
O11A-O12A \\sim O11A-O12A ~
 O12A-O10A
 with sigma of 0.02
 C7-S2 \\sim C7A-S2A
 with sigma of 0.02
 C36-C38 \\sim C37-C39 \\sim C37-C39 \\sim C38-C40 \\sim C38-C40 \\sim C39-C41
\\sim C39-C41 \\sim C40-C36
 \\sim C40-C36 \\sim C41-C37 \\sim C36A-C38A \\sim C37A-C39A \\sim C37A-C39A
\\sim C38A-C40A \\sim C38A-
 C40A \\sim C39A-C41A \\sim C39A-C41A \\sim C40A-C36A \\sim C40A-C36A \\sim
C41A-C37A
 with sigma of 0.02
 N1-Pt1 \\sim N1-Pt1A \\sim N1-Pt1 \\sim N1-Pt1B
 with sigma of 0.02
3. Rigid bond restraints
 C45, C48, C46, C47, C49, C50, C100, C101, C102, C103
 with sigma for 1-2 distances of 0.01 and sigma for 1-3 distances of 0.01
 C51, C52, C53, C51A, C52A, C53A
 with sigma for 1-2 distances of 0.01 and sigma for 1-3 distances of 0.01
 C36, C37, C38, C39, C40, C41, C42, C43, C44, O1, C36A, C37A, C38A, C39A, C40A,
  C41A, C42A, C43A, C44A, O1A
 with sigma for 1-2 distances of 0.01 and sigma for 1-3 distances of 0.01
 C64, C65, C65A
 with sigma for 1-2 distances of 0.01 and sigma for 1-3 distances of 0.01
 C7, F4, F5, F6, S2, O10, O11, O12, C7A, F4A, F5A, F6A, S2A, O10A, O11A, O12A
 with sigma for 1-2 distances of 0.04 and sigma for 1-3 distances of 0.04
 Pt1, Pt1A, Pt1B
 with sigma for 1-2 distances of 0.01 and sigma for 1-3 distances of 0.01
 C1, C2, C3, C4, C5, C6
 with sigma for 1-2 distances of 0.01 and sigma for 1-3 distances of 0.01
4. Uiso/Uaniso restraints and constraints
C45 \\sim C48 \\sim C46 \\sim C47 \\sim C49 \\sim C50 \\sim C100 \\sim C101
\\sim C102 \\sim C103: within 2A with sigma of 0.02 and sigma for terminal
atoms of 0.04 within 2A
C51 \\sim C52 \\sim C53 \\sim C51A \\sim C52A \\sim C53A: within 2A with sigma
of 0.02 and sigma for terminal atoms of 0.04 within 2A
C36 \\sim C37 \\sim C38 \\sim C39 \\sim C40 \\sim C41 \\sim C42 \\sim C43 \\sim
C44 \\sim O1 \\sim C36A \\sim C37A \\sim C38A \\sim C39A \\sim C40A \\sim C41A
\\sim C42A \\sim C43A \\sim C44A \\sim O1A: within 2A with sigma of 0.02 and
sigma for terminal atoms of 0.04 within 2A
C64 \\sim C65 \\sim C65A: within 2A with sigma of 0.02 and sigma for terminal
atoms of 0.04 within 2A
C7 \\sim F4 \\sim F5 \\sim F6 \\sim S2 \\sim O10 \\sim O11 \\sim O12 \\sim C7A
\\sim F4A \\sim F5A \\sim F6A \\sim S2A \\sim O10A \\sim O11A \\sim O12A:
within 2A with sigma of 0.02 and sigma for terminal atoms of 0.04 within 2A
Pt1 \\sim Pt1A \\sim Pt1B: within 2A with sigma of 0.03 and sigma for terminal
atoms of 0.06 within 2A
C1 \\sim C2 \\sim C3 \\sim C4 \\sim C5 \\sim C6: within 2A with sigma of 0.03
and sigma for terminal atoms of 0.06 within 2A
Uanis(C45) \\sim Ueq, Uanis(C48) \\sim Ueq, Uanis(C46) \\sim Ueq, Uanis(C47)
\\sim Ueq, Uanis(C49) \\sim Ueq, Uanis(C50) \\sim Ueq, Uanis(C100) \\sim Ueq,
Uanis(C101) \\sim Ueq, Uanis(C102) \\sim Ueq, Uanis(C103) \\sim Ueq: with sigma
of 0.03 and sigma for terminal atoms of 0.06
Uanis(C51) \\sim Ueq, Uanis(C52) \\sim Ueq, Uanis(C53) \\sim Ueq, Uanis(C51A)
\\sim Ueq, Uanis(C52A) \\sim Ueq, Uanis(C53A) \\sim Ueq: with sigma of 0.03 and
sigma for terminal atoms of 0.06
Uanis(C36) \\sim Ueq, Uanis(C37) \\sim Ueq, Uanis(C38) \\sim Ueq, Uanis(C39)
\\sim Ueq, Uanis(C40) \\sim Ueq, Uanis(C41) \\sim Ueq, Uanis(C42) \\sim Ueq,
Uanis(C43) \\sim Ueq, Uanis(C44) \\sim Ueq, Uanis(O1) \\sim Ueq, Uanis(C36A)
\\sim Ueq, Uanis(C37A) \\sim Ueq, Uanis(C38A) \\sim Ueq, Uanis(C39A) \\sim Ueq,
Uanis(C40A) \\sim Ueq, Uanis(C41A) \\sim Ueq, Uanis(C42A) \\sim Ueq,
Uanis(C43A) \\sim Ueq, Uanis(C44A) \\sim Ueq, Uanis(O1A) \\sim Ueq: with sigma
of 0.03 and sigma for terminal atoms of 0.06
Uanis(C64) \\sim Ueq, Uanis(C65) \\sim Ueq, Uanis(C65A) \\sim Ueq: with sigma
of 0.03 and sigma for terminal atoms of 0.06
Uanis(C7) \\sim Ueq, Uanis(F4) \\sim Ueq, Uanis(F5) \\sim Ueq, Uanis(F6) \\sim
Ueq, Uanis(S2) \\sim Ueq, Uanis(O10) \\sim Ueq, Uanis(O11) \\sim Ueq,
Uanis(O12) \\sim Ueq, Uanis(C7A) \\sim Ueq, Uanis(F4A) \\sim Ueq, Uanis(F5A)
\\sim Ueq, Uanis(F6A) \\sim Ueq, Uanis(S2A) \\sim Ueq, Uanis(O10A) \\sim Ueq,
Uanis(O11A) \\sim Ueq, Uanis(O12A) \\sim Ueq: with sigma of 0.02 and sigma for
terminal atoms of 0.04
Uanis(Pt1) \\sim Ueq, Uanis(Pt1A) \\sim Ueq, Uanis(Pt1B) \\sim Ueq: with sigma
of 0.04 and sigma for terminal atoms of 0.08
Uanis(C1) \\sim Ueq, Uanis(C2) \\sim Ueq, Uanis(C3) \\sim Ueq, Uanis(C4) \\sim
Ueq, Uanis(C5) \\sim Ueq, Uanis(C6) \\sim Ueq: with sigma of 0.03 and sigma for
terminal atoms of 0.06
5. Same fragment restrains
{C66, F1, F2, F3, S004, O3, O4, O5} sigma for 1-2: 0.02, 1-3: 0.04
as in
{C7, F4, F5, F6, S2, O10, O11, O12}
{C66, F1, F2, F3, S004, O3, O4, O5} sigma for 1-2: 0.02, 1-3: 0.04
as in
{C7A, F4A, F5A, F6A, S2A, O10A, O11A, O12A}
6. Others
 1*[Sof(Pt1)]+1*[Sof(Pt1A)]+1*[Sof(Pt1B)]=1 with esd of 0.0001
 Sof(C100)=Sof(H100)=Sof(C101)=Sof(H101)=Sof(C102)=Sof(H102)=Sof(C103)=
 Sof(H103)=1-FVAR(1)
 Sof(C46)=Sof(H46)=Sof(C47)=Sof(H47)=Sof(C49)=Sof(H49)=Sof(C50)=Sof(H50)=FVAR(1)
 Sof(C51A)=Sof(H51C)=Sof(H51D)=Sof(C52A)=Sof(H52C)=Sof(H52D)=Sof(C53A)=
 Sof(H53D)=Sof(H53E)=Sof(H53F)=1-FVAR(2)
 Sof(C51)=Sof(H51A)=Sof(H51B)=Sof(C52)=Sof(H52A)=Sof(H52B)=Sof(C53)=Sof(H53A)=
 Sof(H53B)=Sof(H53C)=FVAR(2)
 Sof(C36A)=Sof(C37A)=Sof(H37A)=Sof(C38A)=Sof(H38A)=Sof(C39A)=Sof(C40A)=
 Sof(H40A)=Sof(C41A)=Sof(H41A)=Sof(C42A)=Sof(H42C)=Sof(H42D)=Sof(C43A)=
 Sof(H43C)=Sof(H43D)=Sof(C44A)=Sof(H44D)=Sof(H44E)=Sof(H44F)=Sof(O1A)=Sof(H64C)=
 Sof(H64D)=Sof(C65A)=Sof(H65D)=Sof(H65E)=Sof(H65F)=Sof(C7A)=Sof(F4A)=Sof(F5A)=
 Sof(F6A)=Sof(S2A)=Sof(O10A)=Sof(O11A)=Sof(O12A)=1-FVAR(4)
 Sof(C36)=Sof(C37)=Sof(H37)=Sof(C38)=Sof(H38)=Sof(C39)=Sof(C40)=Sof(H40)=
 Sof(C41)=Sof(H41)=Sof(C42)=Sof(H42A)=Sof(H42B)=Sof(C43)=Sof(H43A)=Sof(H43B)=
 Sof(C44)=Sof(H44A)=Sof(H44B)=Sof(H44C)=Sof(O1)=Sof(H64A)=Sof(H64B)=Sof(C65)=
 Sof(H65A)=Sof(H65B)=Sof(H65C)=Sof(C7)=Sof(F4)=Sof(F5)=Sof(F6)=Sof(S2)=Sof(O10)=
 Sof(O11)=Sof(O12)=FVAR(4)
7.a Ternary CH refined with riding coordinates:
 C21(H21), C35(H35)
7.b Secondary CH2 refined with riding coordinates:
 C51(H51A,H51B), C52(H52A,H52B), C51A(H51C,H51D), C52A(H52C,H52D), C42(H42A,
 H42B), C43(H43A,H43B), C42A(H42C,H42D), C43A(H43C,H43D), C54(H54A,H54B),
 C56(H56A,H56B), C58(H58A,H58B), C60(H60A,H60B), C62(H62A,H62B), C64(H64A,H64B),
  C64(H64C,H64D)
7.c Aromatic/amide H refined with riding coordinates:
 C46(H46), C47(H47), C49(H49), C50(H50), C100(H100), C101(H101), C102(H102),
 C103(H103), C37(H37), C38(H38), C40(H40), C41(H41), C37A(H37A), C38A(H38A),
 C40A(H40A), C41A(H41A), C1(H1), C2(H2), C3(H3), C4(H4), C9(H9), C12(H12),
 C13(H13), C14(H14), C16(H16), C19(H19), C23(H23), C26(H26), C27(H27), C28(H28),
  C30(H30), C33(H33)
7.d Idealised Me refined as rotating group:
 C53(H53A,H53B,H53C), C53A(H53D,H53E,H53F), C44(H44A,H44B,H44C), C44A(H44D,
 H44E,H44F), C55(H55A,H55B,H55C), C57(H57A,H57B,H57C), C59(H59A,H59B,H59C),
 C61(H61A,H61B,H61C), C63(H63A,H63B,H63C), C65(H65A,H65B,H65C), C65A(H65D,H65E,
 H65F)
;
_smtbx_masks_void_probe_radius 1.2
_smtbx_masks_void_truncation_radius 1.2
_olex2_submission_special_instructions 'No special instructions were received'
_oxdiff_exptl_absorpt_empirical_details
;
Empirical correction (ABSPACK) includes:
- Absorption correction using spherical harmonics
- Frame scaling
- B-factor correction
;
_oxdiff_exptl_absorpt_empirical_full_max 1.649
_oxdiff_exptl_absorpt_empirical_full_min 0.704

loop_
_space_group_symop_operation_xyz
'x, y, z'
'-x, y, -z+1/2'
'-x, -y, -z'
'x, -y, z-1/2'

loop_
_atom_site_label
_atom_site_type_symbol
_atom_site_fract_x
_atom_site_fract_y
_atom_site_fract_z
_atom_site_U_iso_or_equiv
_atom_site_adp_type
_atom_site_occupancy
_atom_site_site_symmetry_order
_atom_site_calc_flag
_atom_site_refinement_flags_posn
_atom_site_refinement_flags_adp
_atom_site_refinement_flags_occupancy
_atom_site_disorder_assembly
_atom_site_disorder_group
C45 C 0.2877(6) 0.5102(7) 0.6966(5) 0.078(3) Uani 1 1 d D U . . .
C48 C 0.3141(8) 0.3536(8) 0.6623(5) 0.092(3) Uani 1 1 d D U . . .
C46 C 0.2705(11) 0.4821(11) 0.6448(7) 0.079(4) Uani 0.591(8) 1 d D U P A 1
H46 H 0.246727 0.518980 0.619652 0.094 Uiso 0.591(8) 1 calc R U P A 1
C47 C 0.2832(11) 0.4074(10) 0.6241(9) 0.090(4) Uani 0.591(8) 1 d D U P A 1
H47 H 0.271647 0.393369 0.586334 0.108 Uiso 0.591(8) 1 calc R U P A 1
C49 C 0.3380(12) 0.3784(11) 0.7166(8) 0.090(4) Uani 0.591(8) 1 d D U P A 1
H49 H 0.360436 0.340460 0.741561 0.108 Uiso 0.591(8) 1 calc R U P A 1
C50 C 0.3292(10) 0.4578(10) 0.7341(8) 0.081(4) Uani 0.591(8) 1 d D U P A 1
H50 H 0.349543 0.476105 0.769044 0.097 Uiso 0.591(8) 1 calc R U P A 1
C100 C 0.3498(12) 0.4893(15) 0.6658(10) 0.074(4) Uani 0.409(8) 1 d D U P A 2
H100 H 0.383399 0.530661 0.655340 0.089 Uiso 0.409(8) 1 calc R U P A 2
C101 C 0.3657(15) 0.4123(13) 0.6494(12) 0.085(4) Uani 0.409(8) 1 d D U P A 2
H101 H 0.410355 0.400021 0.629943 0.102 Uiso 0.409(8) 1 calc R U P A 2
C102 C 0.2483(14) 0.3661(15) 0.6914(12) 0.087(5) Uani 0.409(8) 1 d D U P A 2
H102 H 0.215575 0.324209 0.702321 0.105 Uiso 0.409(8) 1 calc R U P A 2
C103 C 0.2355(14) 0.4479(12) 0.7029(12) 0.077(4) Uani 0.409(8) 1 d D U P A 2
H103 H 0.187147 0.461986 0.716108 0.092 Uiso 0.409(8) 1 calc R U P A 2
C51 C 0.391(2) 0.231(2) 0.656(2) 0.136(8) Uani 0.380(18) 1 d D U P B 3
H51A H 0.403198 0.237473 0.696341 0.163 Uiso 0.380(18) 1 calc R U P B 3
H51B H 0.435477 0.250233 0.635040 0.163 Uiso 0.380(18) 1 calc R U P B 3
C52 C 0.378(3) 0.141(2) 0.6426(17) 0.131(7) Uani 0.380(18) 1 d D U P B 3
H52A H 0.426568 0.112579 0.640117 0.157 Uiso 0.380(18) 1 calc R U P B 3
H52B H 0.348307 0.115879 0.672521 0.157 Uiso 0.380(18) 1 calc R U P B 3
C53 C 0.334(2) 0.136(2) 0.5862(16) 0.123(10) Uani 0.380(18) 1 d D U P B 3
H53A H 0.360629 0.166723 0.557886 0.185 Uiso 0.380(18) 1 calc R U P B 3
H53B H 0.283144 0.159263 0.590405 0.185 Uiso 0.380(18) 1 calc R U P B 3
H53C H 0.329130 0.080366 0.574497 0.185 Uiso 0.380(18) 1 calc R U P B 3
C51A C 0.3438(18) 0.2154(11) 0.6775(10) 0.124(7) Uani 0.620(18) 1 d D U P B 4
H51C H 0.306190 0.215523 0.707360 0.149 Uiso 0.620(18) 1 calc R U P B 4
H51D H 0.394215 0.224195 0.695449 0.149 Uiso 0.620(18) 1 calc R U P B 4
C52A C 0.3430(16) 0.1333(14) 0.6490(10) 0.122(7) Uani 0.620(18) 1 d D U P B 4
H52C H 0.290877 0.119204 0.636525 0.146 Uiso 0.620(18) 1 calc R U P B 4
H52D H 0.375298 0.134077 0.615865 0.146 Uiso 0.620(18) 1 calc R U P B 4
C53A C 0.3728(16) 0.0723(13) 0.6915(12) 0.147(9) Uani 0.620(18) 1 d D U P B 4
H53D H 0.381147 0.021001 0.672745 0.221 Uiso 0.620(18) 1 calc R U P B 4
H53E H 0.335823 0.065103 0.720889 0.221 Uiso 0.620(18) 1 calc R U P B 4
H53F H 0.420554 0.091474 0.708292 0.221 Uiso 0.620(18) 1 calc R U P B 4
Pt1 Pt 0.9014(3) 0.7431(3) 0.55760(14) 0.0491(9) Uani 0.530(3) 1 d D U P C 5
Pt1A Pt 0.9098(4) 0.7618(7) 0.5544(6) 0.046(3) Uani 0.140(3) 1 d D U P C 6
Pt1B Pt 0.9038(5) 0.7432(7) 0.5613(3) 0.089(3) Uani 0.330(3) 1 d D U P C 7
P1 P 0.9261(2) 0.7661(2) 0.46654(14) 0.0829(10) Uani 1 1 d . . . . .
P2 P 1.01883(19) 0.7006(2) 0.58567(13) 0.0783(9) Uani 1 1 d . . . . .
C36 C 0.5797(16) 1.0572(11) 0.6045(9) 0.082(4) Uani 0.605(7) 1 d D U P D 6
C37 C 0.6182(10) 1.0905(10) 0.6508(7) 0.084(4) Uani 0.605(7) 1 d D U P D 6
H37 H 0.651891 1.058570 0.672810 0.101 Uiso 0.605(7) 1 calc R U P D 6
C38 C 0.6071(10) 1.1700(11) 0.6644(7) 0.090(4) Uani 0.605(7) 1 d D U P D 6
H38 H 0.630925 1.191902 0.697099 0.108 Uiso 0.605(7) 1 calc R U P D 6
C39 C 0.5606(17) 1.2182(11) 0.6300(11) 0.105(4) Uani 0.605(7) 1 d D U P D 6
C40 C 0.5175(13) 1.1843(13) 0.5859(9) 0.098(4) Uani 0.605(7) 1 d D U P D 6
H40 H 0.481481 1.215453 0.565314 0.118 Uiso 0.605(7) 1 calc R U P D 6
C41 C 0.5286(11) 1.1033(13) 0.5730(7) 0.084(4) Uani 0.605(7) 1 d D U P D 6
H41 H 0.501153 1.079691 0.542520 0.101 Uiso 0.605(7) 1 calc R U P D 6
C42 C 0.5111(16) 1.3521(12) 0.6038(10) 0.122(5) Uani 0.605(7) 1 d D U P D 6
H42A H 0.480615 1.382187 0.630836 0.146 Uiso 0.605(7) 1 calc R U P D 6
H42B H 0.476077 1.310466 0.589139 0.146 Uiso 0.605(7) 1 calc R U P D 6
C43 C 0.5054(18) 1.4114(14) 0.5541(10) 0.147(7) Uani 0.605(7) 1 d D U P D 6
H43A H 0.464547 1.394999 0.527363 0.176 Uiso 0.605(7) 1 calc R U P D 6
H43B H 0.553541 1.413029 0.534047 0.176 Uiso 0.605(7) 1 calc R U P D 6
C44 C 0.4873(17) 1.4970(12) 0.5800(13) 0.143(8) Uani 0.605(7) 1 d D U P D 6
H44A H 0.465871 1.490124 0.617084 0.215 Uiso 0.605(7) 1 calc R U P D 6
H44B H 0.450968 1.525201 0.555438 0.215 Uiso 0.605(7) 1 calc R U P D 6
H44C H 0.534026 1.528298 0.583490 0.215 Uiso 0.605(7) 1 calc R U P D 6
O1 O 0.5521(14) 1.3059(11) 0.6412(9) 0.119(4) Uani 0.605(7) 1 d D U P D 6
C36A C 0.582(3) 1.0524(18) 0.6158(12) 0.086(5) Uani 0.395(7) 1 d D U P D 7
C37A C 0.5635(19) 1.0681(15) 0.6718(11) 0.099(5) Uani 0.395(7) 1 d D U P D 7
H37A H 0.553355 1.025913 0.697185 0.119 Uiso 0.395(7) 1 calc R U P D 7
C38A C 0.561(2) 1.1494(17) 0.6886(10) 0.105(5) Uani 0.395(7) 1 d D U P D 7
H38A H 0.555716 1.163666 0.726759 0.126 Uiso 0.395(7) 1 calc R U P D 7
C39A C 0.566(3) 1.2080(14) 0.6470(14) 0.107(4) Uani 0.395(7) 1 d D U P D 7
C40A C 0.543(2) 1.1871(19) 0.5917(13) 0.102(5) Uani 0.395(7) 1 d D U P D 7
H40A H 0.517906 1.224131 0.567286 0.122 Uiso 0.395(7) 1 calc R U P D 7
C41A C 0.559(2) 1.108(2) 0.5747(10) 0.090(5) Uani 0.395(7) 1 d D U P D 7
H41A H 0.554976 1.092236 0.536486 0.108 Uiso 0.395(7) 1 calc R U P D 7
C42A C 0.595(2) 1.3383(16) 0.6923(15) 0.125(6) Uani 0.395(7) 1 d D U P D 7
H42C H 0.649681 1.328295 0.687273 0.150 Uiso 0.395(7) 1 calc R U P D 7
H42D H 0.585066 1.324166 0.731654 0.150 Uiso 0.395(7) 1 calc R U P D 7
C43A C 0.585(2) 1.4336(16) 0.6881(16) 0.130(8) Uani 0.395(7) 1 d D U P D 7
H43C H 0.569134 1.456920 0.724127 0.156 Uiso 0.395(7) 1 calc R U P D 7
H43D H 0.631177 1.460396 0.675786 0.156 Uiso 0.395(7) 1 calc R U P D 7
C44A C 0.5190(19) 1.4382(18) 0.6419(14) 0.113(8) Uani 0.395(7) 1 d D U P D 7
H44D H 0.528392 1.483179 0.616639 0.170 Uiso 0.395(7) 1 calc R U P D 7
H44E H 0.470571 1.446190 0.659979 0.170 Uiso 0.395(7) 1 calc R U P D 7
H44F H 0.517399 1.388242 0.620420 0.170 Uiso 0.395(7) 1 calc R U P D 7
O1A O 0.556(2) 1.2781(17) 0.6581(15) 0.119(5) Uani 0.395(7) 1 d D U P D 7
O2 O 0.3281(10) 0.2780(8) 0.6412(5) 0.153(5) Uani 1 1 d D . . . .
N1 N 0.7917(5) 0.7818(6) 0.5438(4) 0.073(3) Uani 1 1 d D . . . .
N2 N 0.1382(6) 0.7376(5) 0.8608(4) 0.071(3) Uani 1 1 d . . . . .
C1 C 0.2724(9) 0.7642(9) 0.4585(7) 0.102(4) Uani 1 1 d . U . . .
H1 H 0.287105 0.715931 0.440850 0.123 Uiso 1 1 calc R U . . .
C2 C 0.2191(8) 0.8172(11) 0.4335(6) 0.107(4) Uani 1 1 d . U . . .
H2 H 0.192483 0.803051 0.399846 0.129 Uiso 1 1 calc R U . . .
C3 C 0.2065(9) 0.8906(11) 0.4593(7) 0.111(4) Uani 1 1 d . U . . .
H3 H 0.175448 0.928107 0.439585 0.133 Uiso 1 1 calc R U . . .
C4 C 0.2329(7) 0.9116(9) 0.5066(6) 0.096(4) Uani 1 1 d . U . . .
H4 H 0.217874 0.960786 0.522857 0.116 Uiso 1 1 calc R U . . .
C5 C 0.2834(7) 0.8627(8) 0.5344(6) 0.087(3) Uani 1 1 d . U . . .
C6 C 0.3029(7) 0.7881(9) 0.5123(6) 0.090(3) Uani 1 1 d . U . . .
C8 C 0.4294(7) 0.7956(7) 0.5600(5) 0.075(3) Uani 1 1 d . . . . .
C9 C 0.5014(7) 0.7788(8) 0.5505(5) 0.079(3) Uani 1 1 d . . . . .
H9 H 0.513880 0.727725 0.535843 0.094 Uiso 1 1 calc R U . . .
C10 C 0.5578(6) 0.8328(7) 0.5611(4) 0.069(3) Uani 1 1 d . . . . .
C11 C 0.6353(6) 0.8144(7) 0.5533(4) 0.068(3) Uani 1 1 d . . . . .
C12 C 0.6609(7) 0.7394(7) 0.5351(5) 0.074(3) Uani 1 1 d . . . . .
H12 H 0.625116 0.699371 0.524679 0.088 Uiso 1 1 calc R U . . .
C13 C 0.7358(7) 0.7231(8) 0.5319(5) 0.075(3) Uani 1 1 d . . . . .
H13 H 0.751146 0.670794 0.521547 0.090 Uiso 1 1 calc R U . . .
C14 C 0.7672(6) 0.8556(7) 0.5588(4) 0.068(3) Uani 1 1 d . . . . .
H14 H 0.803453 0.896830 0.564967 0.082 Uiso 1 1 calc R U . . .
C15 C 0.6917(6) 0.8733(7) 0.5656(4) 0.068(3) Uani 1 1 d . . . . .
C16 C 0.6704(6) 0.9504(7) 0.5834(5) 0.074(3) Uani 1 1 d . . . . .
H16 H 0.708598 0.989534 0.589763 0.089 Uiso 1 1 calc R U . . .
C17 C 0.5993(6) 0.9704(7) 0.5917(5) 0.075(3) Uani 1 1 d . . . . .
C18 C 0.5380(5) 0.9114(6) 0.5796(4) 0.065(3) Uani 1 1 d . . . . .
C19 C 0.4624(6) 0.9267(8) 0.5921(5) 0.084(4) Uani 1 1 d . . . . .
H19 H 0.449180 0.976701 0.608062 0.101 Uiso 1 1 calc R U . . .
C20 C 0.4077(6) 0.8711(8) 0.5817(5) 0.078(3) Uani 1 1 d . . . . .
C21 C 0.3229(6) 0.8779(7) 0.5924(6) 0.083(4) Uani 1 1 d . . . . .
H21 H 0.308707 0.930411 0.609310 0.100 Uiso 1 1 calc R U . . .
C22 C 0.3030(6) 0.8074(6) 0.6283(5) 0.065(3) Uani 1 1 d . . . . .
C23 C 0.2688(5) 0.8099(6) 0.6784(4) 0.062(3) Uani 1 1 d . . . . .
H23 H 0.253465 0.859980 0.693172 0.074 Uiso 1 1 calc R U . . .
C24 C 0.2556(6) 0.7389(6) 0.7090(5) 0.065(3) Uani 1 1 d . . . . .
C25 C 0.2155(7) 0.7402(6) 0.7611(5) 0.062(3) Uani 1 1 d . . . . .
C26 C 0.1790(6) 0.8092(6) 0.7811(4) 0.060(3) Uani 1 1 d . . . . .
H26 H 0.179748 0.857764 0.760430 0.072 Uiso 1 1 calc R U . . .
C27 C 0.1431(6) 0.8052(7) 0.8296(5) 0.074(3) Uani 1 1 d . . . . .
H27 H 0.119825 0.852417 0.843019 0.088 Uiso 1 1 calc R U . . .
C28 C 0.1739(6) 0.6725(7) 0.8426(5) 0.069(3) Uani 1 1 d . . . . .
H28 H 0.174326 0.626234 0.865724 0.083 Uiso 1 1 calc R U . . .
C29 C 0.2106(6) 0.6681(6) 0.7915(5) 0.070(3) Uani 1 1 d . . . . .
C30 C 0.2369(6) 0.5965(7) 0.7692(6) 0.082(3) Uani 1 1 d . . . . .
H30 H 0.232894 0.549167 0.791005 0.098 Uiso 1 1 calc R U . . .
C31 C 0.2680(5) 0.5909(7) 0.7180(5) 0.066(3) Uani 1 1 d . . . . .
C32 C 0.2795(6) 0.6626(6) 0.6863(4) 0.064(3) Uani 1 1 d . . . . .
C33 C 0.3131(6) 0.6633(7) 0.6336(6) 0.079(3) Uani 1 1 d . . . . .
H33 H 0.328073 0.613945 0.617587 0.095 Uiso 1 1 calc R U . . .
C34 C 0.3247(6) 0.7318(7) 0.6049(5) 0.073(3) Uani 1 1 d . . . . .
C35 C 0.3600(7) 0.7402(7) 0.5491(6) 0.081(4) Uani 1 1 d . . . . .
H35 H 0.373771 0.687566 0.532239 0.098 Uiso 1 1 calc R U . . .
C54 C 0.8695(10) 0.7024(13) 0.4235(8) 0.143(7) Uani 1 1 d D . . . .
H54A H 0.816486 0.703949 0.435562 0.172 Uiso 1 1 calc R U . . .
H54B H 0.870755 0.720521 0.384088 0.172 Uiso 1 1 calc R U . . .
C55 C 0.9003(16) 0.6179(12) 0.4286(9) 0.211(13) Uani 1 1 d D . . . .
H55A H 0.920641 0.601261 0.392661 0.317 Uiso 1 1 calc R U . . .
H55B H 0.859676 0.581393 0.438877 0.317 Uiso 1 1 calc R U . . .
H55C H 0.940643 0.616401 0.457523 0.317 Uiso 1 1 calc R U . . .
C56 C 1.0208(11) 0.7625(14) 0.4384(6) 0.169(11) Uani 1 1 d D . . . .
H56A H 1.053297 0.801322 0.459051 0.202 Uiso 1 1 calc R U . . .
H56B H 1.042135 0.708426 0.444956 0.202 Uiso 1 1 calc R U . . .
C57 C 1.0229(11) 0.7811(17) 0.3765(6) 0.177(9) Uani 1 1 d D . . . .
H57A H 0.990018 0.743672 0.355770 0.266 Uiso 1 1 calc R U . . .
H57B H 1.074771 0.775766 0.363812 0.266 Uiso 1 1 calc R U . . .
H57C H 1.005225 0.836022 0.369944 0.266 Uiso 1 1 calc R U . . .
C58 C 0.8887(9) 0.8654(9) 0.4453(6) 0.117(5) Uani 1 1 d D . . . .
H58A H 0.893774 0.872569 0.404456 0.140 Uiso 1 1 calc R U . . .
H58B H 0.834374 0.868743 0.453825 0.140 Uiso 1 1 calc R U . . .
C59 C 0.9317(9) 0.9314(9) 0.4764(6) 0.111(5) Uani 1 1 d D . . . .
H59A H 0.912456 0.983707 0.464024 0.166 Uiso 1 1 calc R U . . .
H59B H 0.985556 0.927480 0.468357 0.166 Uiso 1 1 calc R U . . .
H59C H 0.924829 0.925551 0.516711 0.166 Uiso 1 1 calc R U . . .
C60 C 1.0961(8) 0.7713(10) 0.5808(6) 0.098(5) Uani 1 1 d D . . . .
H60A H 1.141998 0.747651 0.598659 0.118 Uiso 1 1 calc R U . . .
H60B H 1.106502 0.780571 0.540830 0.118 Uiso 1 1 calc R U . . .
C61 C 1.0799(8) 0.8502(9) 0.6082(6) 0.108(5) Uani 1 1 d D . . . .
H61A H 1.035623 0.874882 0.589798 0.162 Uiso 1 1 calc R U . . .
H61B H 1.123673 0.885618 0.604787 0.162 Uiso 1 1 calc R U . . .
H61C H 1.069994 0.841501 0.647885 0.162 Uiso 1 1 calc R U . . .
C62 C 1.0194(9) 0.6740(11) 0.6570(6) 0.128(6) Uani 1 1 d D . . . .
H62A H 1.021087 0.725362 0.677693 0.153 Uiso 1 1 calc R U . . .
H62B H 0.968763 0.651037 0.663295 0.153 Uiso 1 1 calc R U . . .
C63 C 1.0722(18) 0.622(2) 0.6870(12) 0.32(2) Uani 1 1 d D . . . .
H63A H 1.096776 0.586202 0.660248 0.487 Uiso 1 1 calc R U . . .
H63B H 1.044946 0.589284 0.714021 0.487 Uiso 1 1 calc R U . . .
H63C H 1.110606 0.653985 0.706749 0.487 Uiso 1 1 calc R U . . .
C64 C 1.0461(9) 0.6085(11) 0.5473(8) 0.140(6) Uani 1 1 d D U . . .
H64A H 1.040810 0.617001 0.506333 0.168 Uiso 0.605(7) 1 calc R U P D 1
H64B H 1.099205 0.594001 0.556528 0.168 Uiso 0.605(7) 1 calc R U P D 1
H64C H 1.028640 0.560860 0.567883 0.168 Uiso 0.395(7) 1 calc R U P D 2
H64D H 1.020732 0.608375 0.509820 0.168 Uiso 0.395(7) 1 calc R U P D 2
C65 C 0.9930(19) 0.5427(18) 0.5658(17) 0.200(13) Uani 0.605(7) 1 d D U P D 1
H65A H 0.982816 0.505901 0.534621 0.301 Uiso 0.605(7) 1 calc R U P D 1
H65B H 0.945450 0.566643 0.577639 0.301 Uiso 0.605(7) 1 calc R U P D 1
H65C H 1.016443 0.513320 0.597262 0.301 Uiso 0.605(7) 1 calc R U P D 1
C65A C 1.1306(13) 0.603(2) 0.5405(18) 0.124(11) Uani 0.395(7) 1 d D U P D 2
H65D H 1.153246 0.656135 0.546433 0.186 Uiso 0.395(7) 1 calc R U P D 2
H65E H 1.141260 0.584414 0.502670 0.186 Uiso 0.395(7) 1 calc R U P D 2
H65F H 1.152101 0.565463 0.568051 0.186 Uiso 0.395(7) 1 calc R U P D 2
C66 C 0.8530(8) 0.8789(9) 0.2640(6) 0.112(5) Uani 1 1 d D . . . .
F1 F 0.7995(8) 0.8843(10) 0.2275(6) 0.244(8) Uani 1 1 d D . . . .
F2 F 0.9126(7) 0.8564(6) 0.2382(5) 0.170(4) Uani 1 1 d D . . . .
F3 F 0.8384(6) 0.8223(6) 0.3006(4) 0.162(4) Uani 1 1 d D . . . .
S004 S 0.8646(3) 0.9751(3) 0.2961(2) 0.1332(16) Uani 1 1 d D . . . .
O3 O 0.7967(7) 0.9942(9) 0.3230(7) 0.207(7) Uani 1 1 d D . . . .
O4 O 0.8812(12) 1.0256(10) 0.2469(7) 0.270(10) Uani 1 1 d D . . . .
O5 O 0.9342(7) 0.9644(9) 0.3309(5) 0.190(6) Uani 1 1 d D . . . .
C7 C 0.3022(15) 1.5001(15) 0.4591(11) 0.302(9) Uani 0.605(7) 1 d D U P D 7
F4 F 0.3266(16) 1.5723(15) 0.4614(14) 0.295(10) Uani 0.605(7) 1 d D U P D 7
F5 F 0.3437(19) 1.459(2) 0.4944(13) 0.349(12) Uani 0.605(7) 1 d D U P D 7
F6 F 0.3171(18) 1.470(2) 0.4103(12) 0.313(11) Uani 0.605(7) 1 d D U P D 7
S2 S 0.2010(10) 1.5065(12) 0.4597(7) 0.302(7) Uani 0.605(7) 1 d D U P D 7
O10 O 0.1828(17) 1.4348(16) 0.4905(13) 0.318(13) Uani 0.605(7) 1 d D U P D 7
O11 O 0.1890(18) 1.5829(16) 0.4871(14) 0.324(12) Uani 0.605(7) 1 d D U P D 7
O12 O 0.1827(18) 1.506(2) 0.3992(9) 0.326(10) Uani 0.605(7) 1 d D U P D 7
C7A C 0.2544(17) 1.529(2) 0.4204(14) 0.300(8) Uani 0.395(7) 1 d D U P D 8
F4A F 0.282(2) 1.585(2) 0.3904(16) 0.281(12) Uani 0.395(7) 1 d D U P D 8
F5A F 0.285(2) 1.534(3) 0.4700(14) 0.309(10) Uani 0.395(7) 1 d D U P D 8
F6A F 0.274(2) 1.460(2) 0.401(2) 0.312(12) Uani 0.395(7) 1 d D U P D 8
S2A S 0.1540(14) 1.5419(16) 0.4089(11) 0.304(8) Uani 0.395(7) 1 d D U P D 8
O10A O 0.125(2) 1.472(2) 0.4378(18) 0.299(12) Uani 0.395(7) 1 d D U P D 8
O11A O 0.142(2) 1.619(2) 0.4347(18) 0.258(13) Uani 0.395(7) 1 d D U P D 8
O12A O 0.148(2) 1.540(3) 0.3476(12) 0.277(13) Uani 0.395(7) 1 d D U P D 8

loop_
_atom_site_aniso_label
_atom_site_aniso_U_11
_atom_site_aniso_U_22
_atom_site_aniso_U_33
_atom_site_aniso_U_23
_atom_site_aniso_U_13
_atom_site_aniso_U_12
C45 0.067(6) 0.076(6) 0.093(6) 0.000(5) 0.006(5) 0.003(4)
C48 0.106(7) 0.073(6) 0.096(7) -0.012(5) 0.002(6) 0.006(5)
C46 0.072(8) 0.079(7) 0.085(7) 0.016(7) 0.002(7) -0.003(7)
C47 0.094(9) 0.082(8) 0.094(8) 0.000(6) -0.004(8) -0.015(8)
C49 0.092(9) 0.084(7) 0.095(8) -0.005(7) 0.002(8) 0.020(8)
C50 0.077(8) 0.082(8) 0.085(8) -0.008(6) 0.004(7) 0.015(7)
C100 0.070(8) 0.074(7) 0.079(9) -0.007(8) -0.001(7) 0.005(7)
C101 0.090(9) 0.077(8) 0.087(10) -0.006(8) -0.003(8) 0.011(7)
C102 0.094(9) 0.074(7) 0.093(10) -0.013(9) -0.005(8) 0.001(8)
C103 0.077(8) 0.071(8) 0.082(9) 0.001(8) 0.000(8) 0.002(7)
C51 0.133(15) 0.110(11) 0.167(14) -0.035(12) 0.045(13) 0.023(13)
C52 0.127(14) 0.107(11) 0.160(13) -0.038(11) 0.036(12) 0.020(12)
C53 0.13(2) 0.088(18) 0.150(19) -0.013(16) 0.036(16) 0.041(16)
C51A 0.124(13) 0.103(10) 0.147(13) -0.039(10) 0.046(11) 0.015(11)
C52A 0.113(13) 0.101(10) 0.154(12) -0.039(9) 0.038(11) 0.014(10)
C53A 0.138(18) 0.122(14) 0.18(2) -0.031(13) 0.017(16) 0.034(15)
Pt1 0.068(2) 0.0462(18) 0.0337(8) -0.0010(9) 0.0006(9) 0.0102(13)
Pt1A 0.0141(17) 0.050(5) 0.074(5) 0.014(2) 0.013(3) 0.007(2)
Pt1B 0.087(4) 0.088(6) 0.095(4) -0.013(3) 0.046(2) -0.005(3)
P1 0.103(3) 0.093(3) 0.0524(17) -0.0051(15) 0.0105(16) 0.0159(19)
P2 0.076(2) 0.090(2) 0.0687(19) -0.0057(17) 0.0044(15) 0.0241(18)
C36 0.073(8) 0.089(8) 0.085(8) -0.015(7) 0.037(7) 0.007(6)
C37 0.079(8) 0.085(7) 0.089(8) -0.013(7) 0.034(6) 0.003(7)
C38 0.090(8) 0.086(7) 0.097(8) -0.017(7) 0.041(7) -0.007(7)
C39 0.121(8) 0.084(6) 0.112(9) -0.021(6) 0.030(7) 0.003(7)
C40 0.103(10) 0.087(7) 0.106(8) -0.011(7) 0.033(7) 0.008(7)
C41 0.088(9) 0.077(7) 0.088(8) -0.005(6) 0.033(7) 0.001(8)
C42 0.144(11) 0.092(9) 0.131(11) -0.023(8) 0.027(10) 0.011(9)
C43 0.168(15) 0.115(12) 0.159(14) 0.002(9) 0.036(13) 0.006(13)
C44 0.140(18) 0.107(11) 0.18(2) 0.000(13) 0.026(17) 0.013(15)
O1 0.142(9) 0.086(7) 0.130(9) -0.018(6) 0.036(7) 0.001(7)
C36A 0.075(9) 0.090(8) 0.095(9) -0.011(7) 0.031(9) 0.008(8)
C37A 0.102(9) 0.095(7) 0.101(8) -0.015(8) 0.021(9) 0.010(9)
C38A 0.114(10) 0.096(8) 0.107(8) -0.023(7) 0.024(9) 0.006(9)
C39A 0.118(9) 0.089(7) 0.116(8) -0.021(6) 0.031(8) 0.004(8)
C40A 0.110(10) 0.087(8) 0.110(8) -0.011(7) 0.038(9) 0.006(9)
C41A 0.092(10) 0.081(8) 0.098(8) -0.009(6) 0.039(9) 0.006(9)
C42A 0.135(12) 0.104(10) 0.138(12) -0.032(10) 0.031(11) -0.005(10)
C43A 0.141(16) 0.106(10) 0.145(16) -0.036(14) 0.020(13) -0.010(14)
C44A 0.125(18) 0.080(15) 0.136(18) -0.039(14) 0.031(13) -0.021(14)
O1A 0.139(9) 0.088(7) 0.132(10) -0.021(7) 0.023(9) 0.006(9)
O2 0.226(15) 0.090(8) 0.141(10) -0.023(8) -0.012(10) 0.006(9)
N1 0.062(6) 0.081(6) 0.076(6) -0.011(5) 0.004(5) 0.014(5)
N2 0.089(7) 0.062(6) 0.065(6) 0.011(4) 0.018(5) 0.008(5)
C1 0.100(9) 0.115(9) 0.093(8) 0.019(6) 0.027(7) -0.007(6)
C2 0.095(8) 0.135(10) 0.093(8) 0.034(7) 0.017(6) -0.009(8)
C3 0.097(9) 0.135(9) 0.102(8) 0.050(8) 0.025(7) 0.003(8)
C4 0.087(8) 0.113(9) 0.091(7) 0.036(6) 0.040(6) 0.013(6)
C5 0.079(7) 0.095(7) 0.088(7) 0.031(6) 0.044(6) -0.004(6)
C6 0.087(8) 0.098(7) 0.085(7) 0.030(6) 0.034(6) 0.003(6)
C8 0.075(7) 0.072(8) 0.080(8) 0.010(6) 0.037(6) 0.003(6)
C9 0.075(8) 0.080(7) 0.083(8) 0.000(7) 0.038(7) 0.005(7)
C10 0.063(7) 0.085(8) 0.058(6) -0.001(6) 0.019(5) -0.001(6)
C11 0.055(6) 0.087(8) 0.062(6) -0.004(6) 0.032(5) 0.012(6)
C12 0.062(7) 0.083(8) 0.077(8) -0.026(6) 0.008(6) 0.010(6)
C13 0.074(8) 0.074(7) 0.079(8) -0.010(6) 0.008(6) 0.012(6)
C14 0.064(6) 0.080(8) 0.062(6) -0.022(6) 0.012(5) -0.002(6)
C15 0.061(6) 0.077(8) 0.065(7) -0.013(6) 0.009(5) 0.004(6)
C16 0.069(7) 0.078(8) 0.078(8) 0.002(6) 0.028(6) 0.014(6)
C17 0.075(7) 0.076(8) 0.075(7) 0.003(6) 0.028(6) 0.000(6)
C18 0.051(6) 0.071(7) 0.074(7) -0.004(6) 0.030(5) 0.006(5)
C19 0.069(7) 0.100(9) 0.087(8) 0.011(7) 0.053(6) 0.002(7)
C20 0.065(7) 0.096(9) 0.076(8) 0.010(7) 0.036(6) 0.008(6)
C21 0.052(6) 0.077(8) 0.123(11) 0.018(7) 0.048(7) 0.008(6)
C22 0.057(6) 0.059(7) 0.080(7) 0.007(5) 0.027(5) 0.016(5)
C23 0.054(6) 0.058(6) 0.074(7) -0.001(5) 0.028(5) 0.002(5)
C24 0.055(6) 0.060(7) 0.081(7) -0.004(5) 0.030(5) 0.001(5)
C25 0.064(6) 0.057(7) 0.066(7) 0.000(5) 0.016(5) 0.000(5)
C26 0.064(6) 0.057(6) 0.060(6) 0.003(5) 0.019(5) 0.002(5)
C27 0.068(7) 0.066(7) 0.089(8) 0.006(6) 0.027(6) 0.007(6)
C28 0.067(7) 0.061(7) 0.080(8) 0.017(6) 0.019(6) 0.010(5)
C29 0.064(7) 0.056(7) 0.090(8) 0.001(6) 0.012(6) -0.011(5)
C30 0.083(8) 0.049(7) 0.115(10) 0.009(6) 0.030(7) 0.001(6)
C31 0.051(6) 0.073(7) 0.074(7) 0.002(6) 0.011(5) 0.008(5)
C32 0.072(7) 0.051(6) 0.071(7) 0.004(5) 0.013(5) 0.009(5)
C33 0.057(6) 0.071(8) 0.111(9) -0.008(7) 0.045(6) 0.003(5)
C34 0.055(6) 0.076(8) 0.089(8) 0.009(6) 0.025(6) -0.001(5)
C35 0.067(7) 0.095(10) 0.085(8) 0.004(7) 0.032(6) 0.008(6)
C54 0.123(14) 0.176(19) 0.129(14) -0.052(14) -0.015(11) 0.015(14)
C55 0.33(4) 0.15(2) 0.147(18) -0.077(16) -0.07(2) 0.05(2)
C56 0.110(14) 0.33(4) 0.066(10) -0.002(12) 0.014(9) -0.006(14)
C57 0.117(15) 0.33(3) 0.082(12) 0.006(15) 0.021(10) -0.027(17)
C58 0.116(12) 0.127(14) 0.108(12) 0.043(10) 0.011(9) 0.016(10)
C59 0.133(13) 0.083(10) 0.116(11) 0.008(9) 0.010(10) 0.003(9)
C60 0.066(8) 0.160(14) 0.069(8) -0.001(8) 0.009(6) 0.006(8)
C61 0.103(11) 0.123(13) 0.098(10) 0.012(9) 0.001(8) -0.007(9)
C62 0.111(11) 0.151(15) 0.119(12) 0.009(11) -0.031(10) 0.034(11)
C63 0.39(5) 0.32(4) 0.27(3) 0.16(3) 0.02(3) 0.19(4)
C64 0.111(10) 0.134(12) 0.174(14) -0.020(11) -0.012(10) 0.062(10)
C65 0.20(3) 0.14(2) 0.25(3) 0.01(2) -0.01(2) 0.029(17)
C65A 0.126(15) 0.08(2) 0.17(3) -0.01(2) 0.07(2) 0.022(18)
C66 0.163(16) 0.087(11) 0.088(10) 0.027(8) 0.022(11) 0.024(10)
F1 0.186(12) 0.34(2) 0.199(13) 0.095(13) -0.089(10) -0.024(13)
F2 0.210(12) 0.146(9) 0.156(9) -0.043(7) 0.070(8) 0.010(8)
F3 0.208(11) 0.128(8) 0.147(8) 0.022(7) -0.023(7) -0.046(8)
S004 0.159(4) 0.113(3) 0.128(4) -0.004(3) 0.020(3) -0.004(3)
O3 0.146(11) 0.201(14) 0.282(18) -0.053(13) 0.121(12) -0.010(10)
O4 0.43(3) 0.176(16) 0.205(16) 0.109(14) -0.025(17) 0.072(17)
O5 0.199(13) 0.233(16) 0.132(10) 0.010(10) -0.096(10) 0.019(12)
C7 0.313(13) 0.291(13) 0.305(13) -0.023(11) 0.032(11) -0.008(11)
F4 0.286(18) 0.258(16) 0.343(19) -0.048(16) 0.034(16) -0.013(15)
F5 0.40(2) 0.33(2) 0.32(2) 0.014(19) 0.000(19) 0.02(2)
F6 0.316(19) 0.311(18) 0.312(17) -0.057(16) -0.008(16) -0.010(17)
S2 0.320(11) 0.290(11) 0.299(11) -0.031(9) 0.031(10) -0.023(9)
O10 0.34(2) 0.29(2) 0.32(2) -0.001(19) 0.05(2) -0.01(2)
O11 0.33(2) 0.291(19) 0.35(2) -0.041(18) 0.05(2) -0.023(19)
O12 0.334(17) 0.316(17) 0.329(16) -0.034(15) 0.029(16) 0.006(16)
C7A 0.304(12) 0.291(12) 0.306(12) -0.033(10) 0.034(10) -0.010(10)
F4A 0.32(2) 0.26(2) 0.27(2) -0.083(19) 0.05(2) -0.04(2)
F5A 0.304(17) 0.297(17) 0.326(15) -0.008(14) 0.042(15) 0.015(15)
F6A 0.30(2) 0.307(18) 0.324(19) -0.015(17) 0.016(19) -0.005(17)
S2A 0.308(12) 0.290(13) 0.314(13) -0.029(11) 0.040(11) -0.006(11)
O10A 0.32(2) 0.280(19) 0.30(2) -0.016(18) 0.044(19) -0.017(18)
O11A 0.28(2) 0.21(2) 0.29(2) -0.04(2) 0.04(2) -0.04(2)
O12A 0.30(2) 0.27(2) 0.27(2) -0.02(2) 0.07(2) 0.00(2)

loop_
_atom_type_symbol
_atom_type_description
_atom_type_scat_dispersion_real
_atom_type_scat_dispersion_imag
_atom_type_scat_source
C C 0.0033 0.0016 'International Tables Vol C Tables 4.2.6.8 and 6.1.1.4'
H H 0.0000 0.0000 'International Tables Vol C Tables 4.2.6.8 and 6.1.1.4'
F F 0.0171 0.0103 'International Tables Vol C Tables 4.2.6.8 and 6.1.1.4'
N N 0.0061 0.0033 'International Tables Vol C Tables 4.2.6.8 and 6.1.1.4'
O O 0.0106 0.0060 'International Tables Vol C Tables 4.2.6.8 and 6.1.1.4'
P P 0.1023 0.0942 'International Tables Vol C Tables 4.2.6.8 and 6.1.1.4'
Pt Pt -1.7033 8.3905 'International Tables Vol C Tables 4.2.6.8 and 6.1.1.4'
S S 0.1246 0.1234 'International Tables Vol C Tables 4.2.6.8 and 6.1.1.4'

loop_
_exptl_crystal_face_index_h
_exptl_crystal_face_index_k
_exptl_crystal_face_index_l
_exptl_crystal_face_perp_dist
24 4 -5 0.0607
0 6 32 0.0254
-24 -5 -3 0.0933
0 -6 -32 0.0245
24 -5 -8 0.0516
1 -22 10 0.0057
-24 4 8 0.0896
1 22 -11 0.0243

loop_
_geom_angle_atom_site_label_1
_geom_angle_atom_site_label_2
_geom_angle_atom_site_label_3
_geom_angle
_geom_angle_site_symmetry_1
_geom_angle_site_symmetry_3
_geom_angle_publ_flag
C46 C45 C50 117.3(14) . . ?
C46 C45 C31 125.5(12) . . ?
C50 C45 C31 117.2(11) . . ?
C100 C45 C103 114.0(18) . . ?
C100 C45 C31 127.4(14) . . ?
C103 C45 C31 118.3(13) . . ?
C47 C48 C49 121.1(15) . . ?
C47 C48 O2 115.2(13) . . ?
C101 C48 C102 125.0(18) . . ?
C101 C48 O2 116.1(16) . . ?
O2 C48 C49 123.3(14) . . ?
O2 C48 C102 118.8(16) . . ?
C45 C46 H46 116.1 . . ?
C45 C46 C47 127.9(18) . . ?
C47 C46 H46 116.1 . . ?
C48 C47 H47 122.5 . . ?
C46 C47 C48 115.1(18) . . ?
C46 C47 H47 122.5 . . ?
C48 C49 H49 119.4 . . ?
C50 C49 C48 121.3(18) . . ?
C50 C49 H49 119.4 . . ?
C45 C50 H50 121.7 . . ?
C49 C50 C45 116.6(16) . . ?
C49 C50 H50 121.7 . . ?
C45 C100 H100 118.0 . . ?
C101 C100 C45 124(2) . . ?
C101 C100 H100 118.0 . . ?
C48 C101 H101 121.4 . . ?
C100 C101 C48 117(2) . . ?
C100 C101 H101 121.4 . . ?
C48 C102 H102 123.7 . . ?
C48 C102 C103 113(2) . . ?
C103 C102 H102 123.7 . . ?
C45 C103 C102 126(2) . . ?
C45 C103 H103 117.1 . . ?
C102 C103 H103 117.1 . . ?
H51A C51 H51B 107.9 . . ?
C52 C51 H51A 109.3 . . ?
C52 C51 H51B 109.3 . . ?
O2 C51 H51A 109.3 . . ?
O2 C51 H51B 109.3 . . ?
O2 C51 C52 112(2) . . ?
C51 C52 H52A 110.2 . . ?
C51 C52 H52B 110.2 . . ?
H52A C52 H52B 108.5 . . ?
C53 C52 C51 107.4(18) . . ?
C53 C52 H52A 110.2 . . ?
C53 C52 H52B 110.2 . . ?
C52 C53 H53A 109.5 . . ?
C52 C53 H53B 109.5 . . ?
C52 C53 H53C 109.5 . . ?
H53A C53 H53B 109.5 . . ?
H53A C53 H53C 109.5 . . ?
H53B C53 H53C 109.5 . . ?
H51C C51A H51D 107.7 . . ?
C52A C51A H51C 108.9 . . ?
C52A C51A H51D 108.9 . . ?
O2 C51A H51C 108.9 . . ?
O2 C51A H51D 108.9 . . ?
O2 C51A C52A 113.5(19) . . ?
C51A C52A H52C 110.2 . . ?
C51A C52A H52D 110.2 . . ?
H52C C52A H52D 108.5 . . ?
C53A C52A C51A 107.7(15) . . ?
C53A C52A H52C 110.2 . . ?
C53A C52A H52D 110.2 . . ?
C52A C53A H53D 109.5 . . ?
C52A C53A H53E 109.5 . . ?
C52A C53A H53F 109.5 . . ?
H53D C53A H53E 109.5 . . ?
H53D C53A H53F 109.5 . . ?
H53E C53A H53F 109.5 . . ?
P1 Pt1 P2 97.9(2) . . ?
N1 Pt1 P1 89.9(3) . . ?
N1 Pt1 P2 172.1(3) . . ?
N1 Pt1 N2 79.9(4) . 2_656 ?
N2 Pt1 P1 169.0(4) 2_656 . ?
N2 Pt1 P2 92.2(3) 2_656 . ?
P1 Pt1A P2 101.6(3) . . ?
P1 Pt1A N2 163.1(6) . 2_656 ?
N1 Pt1A P1 92.1(6) . . ?
N1 Pt1A P2 157.8(7) . . ?
N1 Pt1A N2 75.0(5) . 2_656 ?
N2 Pt1A P2 87.8(6) 2_656 . ?
P2 Pt1B P1 97.3(4) . . ?
N1 Pt1B P1 86.6(3) . . ?
N1 Pt1B P2 176.0(6) . . ?
N2 Pt1B P1 166.6(5) 2_656 . ?
N2 Pt1B P2 95.9(4) 2_656 . ?
N2 Pt1B N1 80.2(5) 2_656 . ?
C54 P1 Pt1 109.6(7) . . ?
C54 P1 Pt1A 117.6(8) . . ?
C54 P1 Pt1B 110.8(8) . . ?
C54 P1 C56 106.1(9) . . ?
C54 P1 C58 100.7(9) . . ?
C56 P1 Pt1 123.5(5) . . ?
C56 P1 Pt1A 120.9(6) . . ?
C56 P1 Pt1B 122.2(6) . . ?
C56 P1 C58 104.7(9) . . ?
C58 P1 Pt1 109.8(5) . . ?
C58 P1 Pt1A 104.1(6) . . ?
C58 P1 Pt1B 110.0(6) . . ?
C60 P2 Pt1 117.5(5) . . ?
C60 P2 Pt1A 108.6(6) . . ?
C60 P2 Pt1B 117.6(6) . . ?
C60 P2 C64 107.4(8) . . ?
C62 P2 Pt1 110.1(5) . . ?
C62 P2 Pt1A 114.2(6) . . ?
C62 P2 Pt1B 108.3(6) . . ?
C62 P2 C60 104.0(8) . . ?
C62 P2 C64 105.9(9) . . ?
C64 P2 Pt1 111.0(6) . . ?
C64 P2 Pt1A 115.8(6) . . ?
C64 P2 Pt1B 112.6(6) . . ?
C37 C36 C17 115.4(15) . . ?
C41 C36 C37 120.1(11) . . ?
C41 C36 C17 124.4(15) . . ?
C36 C37 H37 120.0 . . ?
C38 C37 C36 120.1(11) . . ?
C38 C37 H37 120.0 . . ?
C37 C38 H38 120.1 . . ?
C37 C38 C39 119.8(11) . . ?
C39 C38 H38 120.1 . . ?
C38 C39 C40 120.5(11) . . ?
C38 C39 O1 121.2(17) . . ?
C40 C39 O1 118.3(17) . . ?
C39 C40 H40 120.7 . . ?
C41 C40 C39 118.5(11) . . ?
C41 C40 H40 120.7 . . ?
C36 C41 C40 120.5(11) . . ?
C36 C41 H41 119.8 . . ?
C40 C41 H41 119.8 . . ?
H42A C42 H42B 103.9 . . ?
C43 C42 H42A 98.6 . . ?
C43 C42 H42B 98.6 . . ?
O1 C42 H42A 98.6 . . ?
O1 C42 H42B 98.6 . . ?
O1 C42 C43 152(3) . . ?
C42 C43 H43A 110.4 . . ?
C42 C43 H43B 110.4 . . ?
C42 C43 C44 106.6(15) . . ?
H43A C43 H43B 108.6 . . ?
C44 C43 H43A 110.4 . . ?
C44 C43 H43B 110.4 . . ?
C43 C44 H44A 109.5 . . ?
C43 C44 H44B 109.5 . . ?
C43 C44 H44C 109.5 . . ?
H44A C44 H44B 109.5 . . ?
H44A C44 H44C 109.5 . . ?
H44B C44 H44C 109.5 . . ?
C42 O1 C39 119.3(19) . . ?
C37A C36A C17 126(2) . . ?
C41A C36A C37A 118.3(15) . . ?
C41A C36A C17 113(2) . . ?
C36A C37A H37A 121.4 . . ?
C36A C37A C38A 117.2(14) . . ?
C38A C37A H37A 121.4 . . ?
C37A C38A H38A 121.1 . . ?
C39A C38A C37A 117.8(13) . . ?
C39A C38A H38A 121.1 . . ?
C38A C39A C40A 118.0(16) . . ?
O1A C39A C38A 120(3) . . ?
O1A C39A C40A 114(3) . . ?
C39A C40A H40A 121.9 . . ?
C39A C40A C41A 116.1(14) . . ?
C41A C40A H40A 121.9 . . ?
C36A C41A C40A 118.2(12) . . ?
C36A C41A H41A 120.9 . . ?
C40A C41A H41A 120.9 . . ?
H42C C42A H42D 106.2 . . ?
C43A C42A H42C 105.7 . . ?
C43A C42A H42D 105.7 . . ?
O1A C42A H42C 105.7 . . ?
O1A C42A H42D 105.7 . . ?
O1A C42A C43A 126(2) . . ?
C42A C43A H43C 111.8 . . ?
C42A C43A H43D 111.8 . . ?
H43C C43A H43D 109.5 . . ?
C44A C43A C42A 100.0(14) . . ?
C44A C43A H43C 111.8 . . ?
C44A C43A H43D 111.8 . . ?
C43A C44A H44D 109.5 . . ?
C43A C44A H44E 109.5 . . ?
C43A C44A H44F 109.5 . . ?
H44D C44A H44E 109.5 . . ?
H44D C44A H44F 109.5 . . ?
H44E C44A H44F 109.5 . . ?
C39A O1A C42A 135(4) . . ?
C48 O2 C51 124.6(18) . . ?
C51A O2 C48 119.8(14) . . ?
C13 N1 Pt1 117.7(8) . . ?
C13 N1 Pt1A 126.5(9) . . ?
C13 N1 Pt1B 118.3(9) . . ?
C14 N1 Pt1 123.2(8) . . ?
C14 N1 Pt1A 115.6(8) . . ?
C14 N1 Pt1B 121.9(8) . . ?
C14 N1 C13 117.0(10) . . ?
C27 N2 Pt1 120.3(8) . 2_656 ?
C27 N2 Pt1A 112.1(8) . 2_656 ?
C28 N2 Pt1 120.8(7) . 2_656 ?
C28 N2 Pt1A 129.2(8) . 2_656 ?
C28 N2 C27 117.4(10) . . ?
C2 C1 H1 122.1 . . ?
C2 C1 C6 115.8(15) . . ?
C6 C1 H1 122.1 . . ?
C1 C2 H2 120.8 . . ?
C3 C2 C1 118.4(16) . . ?
C3 C2 H2 120.8 . . ?
C2 C3 H3 117.2 . . ?
C4 C3 C2 125.6(17) . . ?
C4 C3 H3 117.2 . . ?
C3 C4 H4 120.3 . . ?
C3 C4 C5 119.4(17) . . ?
C5 C4 H4 120.3 . . ?
C4 C5 C6 120.8(15) . . ?
C4 C5 C21 127.3(13) . . ?
C6 C5 C21 111.9(12) . . ?
C1 C6 C35 126.1(14) . . ?
C5 C6 C1 119.6(14) . . ?
C5 C6 C35 114.2(14) . . ?
C9 C8 C20 121.4(12) . . ?
C9 C8 C35 127.0(12) . . ?
C20 C8 C35 111.6(10) . . ?
C8 C9 H9 119.1 . . ?
C8 C9 C10 121.9(12) . . ?
C10 C9 H9 119.1 . . ?
C9 C10 C11 122.4(11) . . ?
C9 C10 C18 118.7(10) . . ?
C11 C10 C18 118.8(10) . . ?
C12 C11 C10 123.6(11) . . ?
C12 C11 C15 116.7(9) . . ?
C15 C11 C10 119.8(10) . . ?
C11 C12 H12 119.3 . . ?
C13 C12 C11 121.3(11) . . ?
C13 C12 H12 119.3 . . ?
N1 C13 H13 119.0 . . ?
C12 C13 N1 121.9(11) . . ?
C12 C13 H13 119.0 . . ?
N1 C14 H14 118.6 . . ?
N1 C14 C15 122.8(10) . . ?
C15 C14 H14 118.6 . . ?
C14 C15 C11 120.2(10) . . ?
C14 C15 C16 119.8(10) . . ?
C16 C15 C11 120.0(10) . . ?
C15 C16 H16 118.7 . . ?
C17 C16 C15 122.6(12) . . ?
C17 C16 H16 118.7 . . ?
C16 C17 C36 119.5(15) . . ?
C16 C17 C36A 119(2) . . ?
C16 C17 C18 119.7(11) . . ?
C18 C17 C36 120.0(14) . . ?
C18 C17 C36A 121(2) . . ?
C10 C18 C17 119.0(9) . . ?
C19 C18 C10 118.4(10) . . ?
C19 C18 C17 122.2(10) . . ?
C18 C19 H19 119.5 . . ?
C20 C19 C18 121.1(12) . . ?
C20 C19 H19 119.5 . . ?
C8 C20 C21 113.8(11) . . ?
C19 C20 C8 118.3(10) . . ?
C19 C20 C21 127.9(11) . . ?
C5 C21 H21 113.0 . . ?
C20 C21 C5 104.9(10) . . ?
C20 C21 H21 113.0 . . ?
C22 C21 C5 105.8(10) . . ?
C22 C21 C20 106.5(9) . . ?
C22 C21 H21 113.0 . . ?
C23 C22 C21 126.6(10) . . ?
C23 C22 C34 120.0(10) . . ?
C34 C22 C21 113.4(10) . . ?
C22 C23 H23 119.5 . . ?
C22 C23 C24 120.9(9) . . ?
C24 C23 H23 119.5 . . ?
C23 C24 C25 121.5(9) . . ?
C23 C24 C32 119.3(9) . . ?
C25 C24 C32 119.2(9) . . ?
C26 C25 C24 122.9(9) . . ?
C29 C25 C24 118.0(9) . . ?
C29 C25 C26 119.1(10) . . ?
C25 C26 H26 120.5 . . ?
C27 C26 C25 119.1(10) . . ?
C27 C26 H26 120.5 . . ?
N2 C27 H27 118.1 . . ?
C26 C27 N2 123.8(10) . . ?
C26 C27 H27 118.1 . . ?
N2 C28 H28 117.9 . . ?
N2 C28 C29 124.1(10) . . ?
C29 C28 H28 117.9 . . ?
C28 C29 C25 116.2(10) . . ?
C30 C29 C25 120.6(10) . . ?
C30 C29 C28 123.0(10) . . ?
C29 C30 H30 118.3 . . ?
C31 C30 C29 123.4(11) . . ?
C31 C30 H30 118.3 . . ?
C30 C31 C45 118.5(10) . . ?
C30 C31 C32 119.0(10) . . ?
C32 C31 C45 122.6(9) . . ?
C31 C32 C24 119.3(9) . . ?
C33 C32 C24 117.4(10) . . ?
C33 C32 C31 123.3(10) . . ?
C32 C33 H33 118.8 . . ?
C34 C33 C32 122.4(11) . . ?
C34 C33 H33 118.8 . . ?
C22 C34 C35 112.8(10) . . ?
C33 C34 C22 119.9(11) . . ?
C33 C34 C35 127.3(11) . . ?
C6 C35 C8 106.8(10) . . ?
C6 C35 H35 112.9 . . ?
C8 C35 H35 112.9 . . ?
C34 C35 C6 105.9(9) . . ?
C34 C35 C8 104.8(11) . . ?
C34 C35 H35 112.9 . . ?
P1 C54 H54A 110.0 . . ?
P1 C54 H54B 110.0 . . ?
H54A C54 H54B 108.4 . . ?
C55 C54 P1 108.4(13) . . ?
C55 C54 H54A 110.0 . . ?
C55 C54 H54B 110.0 . . ?
C54 C55 H55A 109.5 . . ?
C54 C55 H55B 109.5 . . ?
C54 C55 H55C 109.5 . . ?
H55A C55 H55B 109.5 . . ?
H55A C55 H55C 109.5 . . ?
H55B C55 H55C 109.5 . . ?
P1 C56 H56A 108.8 . . ?
P1 C56 H56B 108.8 . . ?
H56A C56 H56B 107.7 . . ?
C57 C56 P1 113.7(13) . . ?
C57 C56 H56A 108.8 . . ?
C57 C56 H56B 108.8 . . ?
C56 C57 H57A 109.5 . . ?
C56 C57 H57B 109.5 . . ?
C56 C57 H57C 109.5 . . ?
H57A C57 H57B 109.5 . . ?
H57A C57 H57C 109.5 . . ?
H57B C57 H57C 109.5 . . ?
P1 C58 H58A 109.6 . . ?
P1 C58 H58B 109.6 . . ?
H58A C58 H58B 108.1 . . ?
C59 C58 P1 110.2(10) . . ?
C59 C58 H58A 109.6 . . ?
C59 C58 H58B 109.6 . . ?
C58 C59 H59A 109.5 . . ?
C58 C59 H59B 109.5 . . ?
C58 C59 H59C 109.5 . . ?
H59A C59 H59B 109.5 . . ?
H59A C59 H59C 109.5 . . ?
H59B C59 H59C 109.5 . . ?
P2 C60 H60A 109.0 . . ?
P2 C60 H60B 109.0 . . ?
H60A C60 H60B 107.8 . . ?
C61 C60 P2 113.0(10) . . ?
C61 C60 H60A 109.0 . . ?
C61 C60 H60B 109.0 . . ?
C60 C61 H61A 109.5 . . ?
C60 C61 H61B 109.5 . . ?
C60 C61 H61C 109.5 . . ?
H61A C61 H61B 109.5 . . ?
H61A C61 H61C 109.5 . . ?
H61B C61 H61C 109.5 . . ?
P2 C62 H62A 105.3 . . ?
P2 C62 H62B 105.3 . . ?
H62A C62 H62B 106.0 . . ?
C63 C62 P2 127.9(17) . . ?
C63 C62 H62A 105.3 . . ?
C63 C62 H62B 105.3 . . ?
C62 C63 H63A 109.5 . . ?
C62 C63 H63B 109.5 . . ?
C62 C63 H63C 109.5 . . ?
H63A C63 H63B 109.5 . . ?
H63A C63 H63C 109.5 . . ?
H63B C63 H63C 109.5 . . ?
P2 C64 H64A 110.5 . . ?
P2 C64 H64B 110.5 . . ?
P2 C64 H64C 109.2 . . ?
P2 C64 H64D 109.2 . . ?
H64A C64 H64B 108.6 . . ?
H64C C64 H64D 107.9 . . ?
C65 C64 P2 106.4(18) . . ?
C65 C64 H64A 110.5 . . ?
C65 C64 H64B 110.5 . . ?
C65A C64 P2 111.9(18) . . ?
C65A C64 H64C 109.2 . . ?
C65A C64 H64D 109.2 . . ?
C64 C65 H65A 109.5 . . ?
C64 C65 H65B 109.5 . . ?
C64 C65 H65C 109.5 . . ?
H65A C65 H65B 109.5 . . ?
H65A C65 H65C 109.5 . . ?
H65B C65 H65C 109.5 . . ?
C64 C65A H65D 109.5 . . ?
C64 C65A H65E 109.5 . . ?
C64 C65A H65F 109.5 . . ?
H65D C65A H65E 109.5 . . ?
H65D C65A H65F 109.5 . . ?
H65E C65A H65F 109.5 . . ?
F1 C66 F2 107.3(14) . . ?
F1 C66 F3 110.4(14) . . ?
F1 C66 S004 107.7(12) . . ?
F2 C66 F3 106.6(12) . . ?
F2 C66 S004 112.3(11) . . ?
F3 C66 S004 112.4(10) . . ?
O3 S004 C66 108.0(8) . . ?
O3 S004 O4 114.9(10) . . ?
O3 S004 O5 118.5(10) . . ?
O4 S004 C66 101.1(9) . . ?
O5 S004 C66 102.5(8) . . ?
O5 S004 O4 109.5(10) . . ?
F4 C7 F5 106.7(17) . . ?
F4 C7 F6 108.8(18) . . ?
F4 C7 S2 106.1(19) . . ?
F5 C7 S2 125(2) . . ?
F6 C7 F5 104.7(17) . . ?
F6 C7 S2 104.9(19) . . ?
O10 S2 C7 101.0(13) . . ?
O10 S2 O11 117.5(12) . . ?
O10 S2 O12 116.5(13) . . ?
O11 S2 C7 102.4(13) . . ?
O11 S2 O12 114.8(12) . . ?
O12 S2 C7 100.5(12) . . ?
F4A C7A F5A 107.8(18) . . ?
F4A C7A F6A 109.3(19) . . ?
F4A C7A S2A 103(2) . . ?
F5A C7A S2A 121(2) . . ?
F6A C7A F5A 105.9(17) . . ?
F6A C7A S2A 110(2) . . ?
O10A S2A C7A 100.6(13) . . ?
O10A S2A O12A 115.7(13) . . ?
O11A S2A C7A 101.5(13) . . ?
O11A S2A O10A 117.2(13) . . ?
O11A S2A O12A 116.3(13) . . ?
O12A S2A C7A 101.3(13) . . ?

loop_
_geom_bond_atom_site_label_1
_geom_bond_atom_site_label_2
_geom_bond_distance
_geom_bond_site_symmetry_2
_geom_bond_publ_flag
C45 C46 1.350(15) . ?
C45 C50 1.441(15) . ?
C45 C100 1.384(17) . ?
C45 C103 1.402(17) . ?
C45 C31 1.487(15) . ?
C48 C47 1.383(16) . ?
C48 C49 1.416(16) . ?
C48 C101 1.381(18) . ?
C48 C102 1.388(17) . ?
C48 O2 1.384(16) . ?
C46 H46 0.9500 . ?
C46 C47 1.363(16) . ?
C47 H47 0.9500 . ?
C49 H49 0.9500 . ?
C49 C50 1.401(16) . ?
C50 H50 0.9500 . ?
C100 H100 0.9500 . ?
C100 C101 1.376(18) . ?
C101 H101 0.9500 . ?
C102 H102 0.9500 . ?
C102 C103 1.414(18) . ?
C103 H103 0.9500 . ?
C51 H51A 0.9900 . ?
C51 H51B 0.9900 . ?
C51 C52 1.55(2) . ?
C51 O2 1.403(19) . ?
C52 H52A 0.9900 . ?
C52 H52B 0.9900 . ?
C52 C53 1.54(2) . ?
C53 H53A 0.9800 . ?
C53 H53B 0.9800 . ?
C53 H53C 0.9800 . ?
C51A H51C 0.9900 . ?
C51A H51D 0.9900 . ?
C51A C52A 1.531(18) . ?
C51A O2 1.382(17) . ?
C52A H52C 0.9900 . ?
C52A H52D 0.9900 . ?
C52A C53A 1.523(18) . ?
C53A H53D 0.9800 . ?
C53A H53E 0.9800 . ?
C53A H53F 0.9800 . ?
Pt1 P1 2.264(6) . ?
Pt1 P2 2.280(5) . ?
Pt1 N1 2.065(10) . ?
Pt1 N2 2.092(10) 2_656 ?
Pt1A P1 2.128(14) . ?
Pt1A P2 2.292(10) . ?
Pt1A N1 2.126(12) . ?
Pt1A N2 2.256(16) 2_656 ?
Pt1B P1 2.342(9) . ?
Pt1B P2 2.220(7) . ?
Pt1B N1 2.118(11) . ?
Pt1B N2 2.025(13) 2_656 ?
P1 C54 1.771(18) . ?
P1 C56 1.824(19) . ?
P1 C58 1.853(15) . ?
P2 C60 1.813(15) . ?
P2 C62 1.761(16) . ?
P2 C64 1.862(16) . ?
C36 C37 1.398(15) . ?
C36 C41 1.393(15) . ?
C36 C17 1.52(2) . ?
C37 H37 0.9500 . ?
C37 C38 1.382(15) . ?
C38 H38 0.9500 . ?
C38 C39 1.402(15) . ?
C39 C40 1.404(15) . ?
C39 O1 1.50(3) . ?
C40 H40 0.9500 . ?
C40 C41 1.403(15) . ?
C41 H41 0.9500 . ?
C42 H42A 0.9900 . ?
C42 H42B 0.9900 . ?
C42 C43 1.549(17) . ?
C42 O1 1.372(17) . ?
C43 H43A 0.9900 . ?
C43 H43B 0.9900 . ?
C43 C44 1.593(18) . ?
C44 H44A 0.9800 . ?
C44 H44B 0.9800 . ?
C44 H44C 0.9800 . ?
C36A C37A 1.410(18) . ?
C36A C41A 1.398(17) . ?
C36A C17 1.52(3) . ?
C37A H37A 0.9500 . ?
C37A C38A 1.417(16) . ?
C38A H38A 0.9500 . ?
C38A C39A 1.399(17) . ?
C39A C40A 1.415(18) . ?
C39A O1A 1.22(4) . ?
C40A H40A 0.9500 . ?
C40A C41A 1.422(17) . ?
C41A H41A 0.9500 . ?
C42A H42C 0.9900 . ?
C42A H42D 0.9900 . ?
C42A C43A 1.606(18) . ?
C42A O1A 1.462(19) . ?
C43A H43C 0.9900 . ?
C43A H43D 0.9900 . ?
C43A C44A 1.584(19) . ?
C44A H44D 0.9800 . ?
C44A H44E 0.9800 . ?
C44A H44F 0.9800 . ?
N1 C13 1.416(17) . ?
N1 C14 1.358(13) . ?
N2 C27 1.356(14) . ?
N2 C28 1.337(13) . ?
C1 H1 0.9500 . ?
C1 C2 1.41(2) . ?
C1 C6 1.44(2) . ?
C2 H2 0.9500 . ?
C2 C3 1.39(2) . ?
C3 H3 0.9500 . ?
C3 C4 1.26(2) . ?
C4 H4 0.9500 . ?
C4 C5 1.369(17) . ?
C5 C6 1.400(18) . ?
C5 C21 1.556(18) . ?
C6 C35 1.544(19) . ?
C8 C9 1.331(15) . ?
C8 C20 1.420(16) . ?
C8 C35 1.556(19) . ?
C9 H9 0.9500 . ?
C9 C10 1.364(16) . ?
C10 C11 1.425(13) . ?
C10 C18 1.432(15) . ?
C11 C12 1.405(14) . ?
C11 C15 1.425(15) . ?
C12 H12 0.9500 . ?
C12 C13 1.358(17) . ?
C13 H13 0.9500 . ?
C14 H14 0.9500 . ?
C14 C15 1.384(13) . ?
C15 C16 1.413(15) . ?
C16 H16 0.9500 . ?
C16 C17 1.322(14) . ?
C17 C18 1.488(15) . ?
C18 C19 1.404(13) . ?
C19 H19 0.9500 . ?
C19 C20 1.359(16) . ?
C20 C21 1.534(13) . ?
C21 H21 1.0000 . ?
C21 C22 1.504(15) . ?
C22 C23 1.359(13) . ?
C22 C34 1.438(15) . ?
C23 H23 0.9500 . ?
C23 C24 1.415(14) . ?
C24 C25 1.450(15) . ?
C24 C32 1.453(13) . ?
C25 C26 1.412(14) . ?
C25 C29 1.411(14) . ?
C26 H26 0.9500 . ?
C26 C27 1.339(13) . ?
C27 H27 0.9500 . ?
C28 H28 0.9500 . ?
C28 C29 1.400(14) . ?
C29 C30 1.395(15) . ?
C30 H30 0.9500 . ?
C30 C31 1.360(14) . ?
C31 C32 1.433(14) . ?
C32 C33 1.409(15) . ?
C33 H33 0.9500 . ?
C33 C34 1.352(15) . ?
C34 C35 1.494(17) . ?
C35 H35 1.0000 . ?
C54 H54A 0.9900 . ?
C54 H54B 0.9900 . ?
C54 C55 1.518(15) . ?
C55 H55A 0.9800 . ?
C55 H55B 0.9800 . ?
C55 H55C 0.9800 . ?
C56 H56A 0.9900 . ?
C56 H56B 0.9900 . ?
C56 C57 1.512(15) . ?
C57 H57A 0.9800 . ?
C57 H57B 0.9800 . ?
C57 H57C 0.9800 . ?
C58 H58A 0.9900 . ?
C58 H58B 0.9900 . ?
C58 C59 1.521(14) . ?
C59 H59A 0.9800 . ?
C59 H59B 0.9800 . ?
C59 H59C 0.9800 . ?
C60 H60A 0.9900 . ?
C60 H60B 0.9900 . ?
C60 C61 1.503(13) . ?
C61 H61A 0.9800 . ?
C61 H61B 0.9800 . ?
C61 H61C 0.9800 . ?
C62 H62A 0.9900 . ?
C62 H62B 0.9900 . ?
C62 C63 1.456(15) . ?
C63 H63A 0.9800 . ?
C63 H63B 0.9800 . ?
C63 H63C 0.9800 . ?
C64 H64A 0.9900 . ?
C64 H64B 0.9900 . ?
C64 H64C 0.9900 . ?
C64 H64D 0.9900 . ?
C64 C65 1.520(17) . ?
C64 C65A 1.512(16) . ?
C65 H65A 0.9800 . ?
C65 H65B 0.9800 . ?
C65 H65C 0.9800 . ?
C65A H65D 0.9800 . ?
C65A H65E 0.9800 . ?
C65A H65F 0.9800 . ?
C66 F1 1.274(12) . ?
C66 F2 1.291(12) . ?
C66 F3 1.317(12) . ?
C66 S004 1.791(17) . ?
S004 O3 1.416(10) . ?
S004 O4 1.483(12) . ?
S004 O5 1.478(10) . ?
C7 F4 1.283(16) . ?
C7 F5 1.301(16) . ?
C7 F6 1.299(16) . ?
C7 S2 1.80(2) . ?
S2 O10 1.448(15) . ?
S2 O11 1.452(15) . ?
S2 O12 1.473(15) . ?
C7A F4A 1.285(16) . ?
C7A F5A 1.293(16) . ?
C7A F6A 1.291(16) . ?
C7A S2A 1.81(2) . ?
S2A O10A 1.463(15) . ?
S2A O11A 1.444(15) . ?
S2A O12A 1.465(15) . ?

loop_
_geom_torsion_atom_site_label_1
_geom_torsion_atom_site_label_2
_geom_torsion_atom_site_label_3
_geom_torsion_atom_site_label_4
_geom_torsion
_geom_torsion_site_symmetry_1
_geom_torsion_site_symmetry_2
_geom_torsion_site_symmetry_3
_geom_torsion_site_symmetry_4
_geom_torsion_publ_flag
C45 C46 C47 C48 3(3) . . . . ?
C45 C100 C101 C48 3(4) . . . . ?
C45 C31 C32 C24 177.1(10) . . . . ?
C45 C31 C32 C33 -2.7(17) . . . . ?
C48 C49 C50 C45 6(3) . . . . ?
C48 C102 C103 C45 -12(4) . . . . ?
C46 C45 C50 C49 -9(2) . . . . ?
C46 C45 C31 C30 132.8(15) . . . . ?
C46 C45 C31 C32 -46.2(19) . . . . ?
C47 C48 C49 C50 2(3) . . . . ?
C49 C48 C47 C46 -7(3) . . . . ?
C50 C45 C46 C47 5(3) . . . . ?
C50 C45 C31 C30 -47.8(16) . . . . ?
C50 C45 C31 C32 133.1(13) . . . . ?
C100 C45 C103 C102 14(4) . . . . ?
C100 C45 C31 C30 -142.5(18) . . . . ?
C100 C45 C31 C32 38(2) . . . . ?
C101 C48 C102 C103 5(4) . . . . ?
C102 C48 C101 C100 -1(4) . . . . ?
C103 C45 C100 C101 -9(3) . . . . ?
C103 C45 C31 C30 44(2) . . . . ?
C103 C45 C31 C32 -135.0(17) . . . . ?
C52 C51 O2 C48 160(2) . . . . ?
C52A C51A O2 C48 169(2) . . . . ?
Pt1 P1 C54 C55 -73.0(16) . . . . ?
Pt1 P1 C56 C57 -179.2(14) . . . . ?
Pt1 P1 C58 C59 66.3(12) . . . . ?
Pt1 P2 C60 C61 51.5(12) . . . . ?
Pt1 P2 C62 C63 159(2) . . . . ?
Pt1 N1 C13 C12 164.5(10) . . . . ?
Pt1 N1 C14 C15 -159.7(9) . . . . ?
Pt1 N2 C27 C26 168.7(9) 2_656 . . . ?
Pt1 N2 C28 C29 -171.2(9) 2_656 . . . ?
Pt1A P1 C54 C55 -76.4(17) . . . . ?
Pt1A P1 C56 C57 -169.5(15) . . . . ?
Pt1A P1 C58 C59 59.6(12) . . . . ?
Pt1A P2 C60 C61 51.6(12) . . . . ?
Pt1A P2 C62 C63 167(2) . . . . ?
Pt1A N1 C13 C12 168.9(11) . . . . ?
Pt1A N1 C14 C15 -166.3(9) . . . . ?
Pt1A N2 C27 C26 170.5(10) 2_656 . . . ?
Pt1A N2 C28 C29 -170.7(9) 2_656 . . . ?
Pt1B P1 C54 C55 -72.2(17) . . . . ?
Pt1B P1 C56 C57 -178.5(14) . . . . ?
Pt1B P1 C58 C59 64.8(12) . . . . ?
Pt1B P2 C60 C61 49.3(12) . . . . ?
Pt1B P2 C62 C63 159(3) . . . . ?
Pt1B N1 C13 C12 162.0(10) . . . . ?
Pt1B N1 C14 C15 -157.5(9) . . . . ?
C36 C37 C38 C39 -4(3) . . . . ?
C36 C17 C18 C10 172.5(13) . . . . ?
C36 C17 C18 C19 -15.4(19) . . . . ?
C37 C36 C41 C40 3(4) . . . . ?
C37 C36 C17 C16 -56(3) . . . . ?
C37 C36 C17 C18 134(2) . . . . ?
C37 C38 C39 C40 8(4) . . . . ?
C37 C38 C39 O1 -175(2) . . . . ?
C38 C39 C40 C41 -8(4) . . . . ?
C38 C39 O1 C42 175(3) . . . . ?
C39 C40 C41 C36 2(4) . . . . ?
C40 C39 O1 C42 -9(4) . . . . ?
C41 C36 C37 C38 -2(4) . . . . ?
C41 C36 C17 C16 123(3) . . . . ?
C41 C36 C17 C18 -48(3) . . . . ?
C43 C42 O1 C39 -99(5) . . . . ?
O1 C39 C40 C41 176(2) . . . . ?
O1 C42 C43 C44 -104(5) . . . . ?
C36A C37A C38A C39A 9(6) . . . . ?
C36A C17 C18 C10 -175.1(16) . . . . ?
C36A C17 C18 C19 -3(2) . . . . ?
C37A C36A C41A C40A 21(6) . . . . ?
C37A C36A C17 C16 -102(4) . . . . ?
C37A C36A C17 C18 75(5) . . . . ?
C37A C38A C39A C40A 25(6) . . . . ?
C37A C38A C39A O1A 172(4) . . . . ?
C38A C39A C40A C41A -36(6) . . . . ?
C38A C39A O1A C42A 67(8) . . . . ?
C39A C40A C41A C36A 13(5) . . . . ?
C40A C39A O1A C42A -145(5) . . . . ?
C41A C36A C37A C38A -32(6) . . . . ?
C41A C36A C17 C16 99(4) . . . . ?
C41A C36A C17 C18 -83(4) . . . . ?
C43A C42A O1A C39A 162(5) . . . . ?
O1A C39A C40A C41A 175(4) . . . . ?
O1A C42A C43A C44A 4(5) . . . . ?
O2 C48 C47 C46 -179.0(17) . . . . ?
O2 C48 C49 C50 173.6(18) . . . . ?
O2 C48 C101 C100 175(2) . . . . ?
O2 C48 C102 C103 -171(2) . . . . ?
O2 C51 C52 C53 40(5) . . . . ?
O2 C51A C52A C53A 171(2) . . . . ?
N1 C14 C15 C11 -3.9(17) . . . . ?
N1 C14 C15 C16 177.5(10) . . . . ?
N2 C28 C29 C25 6.4(17) . . . . ?
N2 C28 C29 C30 -169.4(12) . . . . ?
C1 C2 C3 C4 -8(2) . . . . ?
C1 C6 C35 C8 122.9(14) . . . . ?
C1 C6 C35 C34 -125.8(13) . . . . ?
C2 C1 C6 C5 -4.8(18) . . . . ?
C2 C1 C6 C35 178.2(11) . . . . ?
C2 C3 C4 C5 6(2) . . . . ?
C3 C4 C5 C6 -3.5(19) . . . . ?
C3 C4 C5 C21 179.2(12) . . . . ?
C4 C5 C6 C1 3.1(17) . . . . ?
C4 C5 C6 C35 -179.5(10) . . . . ?
C4 C5 C21 C20 -124.6(12) . . . . ?
C4 C5 C21 C22 123.1(12) . . . . ?
C5 C6 C35 C8 -54.3(12) . . . . ?
C5 C6 C35 C34 57.0(13) . . . . ?
C5 C21 C22 C23 -123.6(12) . . . . ?
C5 C21 C22 C34 57.1(12) . . . . ?
C6 C1 C2 C3 6.6(19) . . . . ?
C6 C5 C21 C20 57.9(12) . . . . ?
C6 C5 C21 C22 -54.4(11) . . . . ?
C8 C9 C10 C11 177.4(11) . . . . ?
C8 C9 C10 C18 -4.1(19) . . . . ?
C8 C20 C21 C5 -59.1(13) . . . . ?
C8 C20 C21 C22 52.8(14) . . . . ?
C9 C8 C20 C19 0.7(19) . . . . ?
C9 C8 C20 C21 -177.2(12) . . . . ?
C9 C8 C35 C6 -126.4(14) . . . . ?
C9 C8 C35 C34 121.6(14) . . . . ?
C9 C10 C11 C12 -1.2(18) . . . . ?
C9 C10 C11 C15 -179.6(11) . . . . ?
C9 C10 C18 C17 179.5(10) . . . . ?
C9 C10 C18 C19 7.2(16) . . . . ?
C10 C11 C12 C13 -175.4(12) . . . . ?
C10 C11 C15 C14 179.1(10) . . . . ?
C10 C11 C15 C16 -2.3(16) . . . . ?
C10 C18 C19 C20 -6.5(17) . . . . ?
C11 C10 C18 C17 -1.9(15) . . . . ?
C11 C10 C18 C19 -174.3(10) . . . . ?
C11 C12 C13 N1 -3.7(19) . . . . ?
C11 C15 C16 C17 2.8(17) . . . . ?
C12 C11 C15 C14 0.6(16) . . . . ?
C12 C11 C15 C16 179.2(10) . . . . ?
C13 N1 C14 C15 3.4(16) . . . . ?
C14 N1 C13 C12 0.4(17) . . . . ?
C14 C15 C16 C17 -178.6(11) . . . . ?
C15 C11 C12 C13 3.1(17) . . . . ?
C15 C16 C17 C36 -173.0(13) . . . . ?
C15 C16 C17 C36A 174.7(16) . . . . ?
C15 C16 C17 C18 -2.8(17) . . . . ?
C16 C17 C18 C10 2.3(16) . . . . ?
C16 C17 C18 C19 174.4(11) . . . . ?
C17 C36 C37 C38 177.0(18) . . . . ?
C17 C36 C41 C40 -176(2) . . . . ?
C17 C36A C37A C38A 170(4) . . . . ?
C17 C36A C41A C40A -179(3) . . . . ?
C17 C18 C19 C20 -178.6(11) . . . . ?
C18 C10 C11 C12 -179.7(10) . . . . ?
C18 C10 C11 C15 1.9(16) . . . . ?
C18 C19 C20 C8 2.6(18) . . . . ?
C18 C19 C20 C21 -179.8(11) . . . . ?
C19 C20 C21 C5 123.2(14) . . . . ?
C19 C20 C21 C22 -124.9(13) . . . . ?
C20 C8 C9 C10 0(2) . . . . ?
C20 C8 C35 C6 52.8(13) . . . . ?
C20 C8 C35 C34 -59.2(13) . . . . ?
C20 C21 C22 C23 125.2(12) . . . . ?
C20 C21 C22 C34 -54.1(14) . . . . ?
C21 C5 C6 C1 -179.2(10) . . . . ?
C21 C5 C6 C35 -1.8(13) . . . . ?
C21 C22 C23 C24 -177.7(11) . . . . ?
C21 C22 C34 C33 177.4(11) . . . . ?
C21 C22 C34 C35 -1.9(15) . . . . ?
C22 C23 C24 C25 -176.7(11) . . . . ?
C22 C23 C24 C32 0.4(17) . . . . ?
C22 C34 C35 C6 -54.4(14) . . . . ?
C22 C34 C35 C8 58.3(13) . . . . ?
C23 C22 C34 C33 -2.0(18) . . . . ?
C23 C22 C34 C35 178.7(11) . . . . ?
C23 C24 C25 C26 8.3(18) . . . . ?
C23 C24 C25 C29 -174.4(11) . . . . ?
C23 C24 C32 C31 178.3(10) . . . . ?
C23 C24 C32 C33 -1.9(17) . . . . ?
C24 C25 C26 C27 179.9(11) . . . . ?
C24 C25 C29 C28 177.8(10) . . . . ?
C24 C25 C29 C30 -6.3(18) . . . . ?
C24 C32 C33 C34 1.5(18) . . . . ?
C25 C24 C32 C31 -4.5(17) . . . . ?
C25 C24 C32 C33 175.3(11) . . . . ?
C25 C26 C27 N2 -1.5(18) . . . . ?
C25 C29 C30 C31 -0.3(19) . . . . ?
C26 C25 C29 C28 -4.8(17) . . . . ?
C26 C25 C29 C30 171.1(11) . . . . ?
C27 N2 C28 C29 -5.3(18) . . . . ?
C28 N2 C27 C26 2.7(18) . . . . ?
C28 C29 C30 C31 175.3(11) . . . . ?
C29 C25 C26 C27 2.7(17) . . . . ?
C29 C30 C31 C45 -174.6(11) . . . . ?
C29 C30 C31 C32 4.5(18) . . . . ?
C30 C31 C32 C24 -1.9(16) . . . . ?
C30 C31 C32 C33 178.3(11) . . . . ?
C31 C45 C46 C47 -175.8(17) . . . . ?
C31 C45 C50 C49 171.2(15) . . . . ?
C31 C45 C100 C101 177(2) . . . . ?
C31 C45 C103 C102 -172(2) . . . . ?
C31 C32 C33 C34 -178.8(12) . . . . ?
C32 C24 C25 C26 -168.7(11) . . . . ?
C32 C24 C25 C29 8.5(17) . . . . ?
C32 C33 C34 C22 0.4(19) . . . . ?
C32 C33 C34 C35 179.6(12) . . . . ?
C33 C34 C35 C6 126.5(14) . . . . ?
C33 C34 C35 C8 -120.8(14) . . . . ?
C34 C22 C23 C24 1.6(16) . . . . ?
C35 C8 C9 C10 179.3(12) . . . . ?
C35 C8 C20 C19 -178.5(11) . . . . ?
C35 C8 C20 C21 3.5(15) . . . . ?
C54 P1 C56 C57 53.2(19) . . . . ?
C54 P1 C58 C59 -178.2(12) . . . . ?
C56 P1 C54 C55 62.5(18) . . . . ?
C56 P1 C58 C59 -68.2(13) . . . . ?
C58 P1 C54 C55 171.4(16) . . . . ?
C58 P1 C56 C57 -52.8(18) . . . . ?
C60 P2 C62 C63 -75(3) . . . . ?
C60 P2 C64 C65 163.7(19) . . . . ?
C60 P2 C64 C65A 20(2) . . . . ?
C62 P2 C60 C61 -70.4(12) . . . . ?
C62 P2 C64 C65 53(2) . . . . ?
C62 P2 C64 C65A -90(2) . . . . ?
C64 P2 C60 C61 177.6(11) . . . . ?
C64 P2 C62 C63 38(3) . . . . ?
F1 C66 S004 O3 62.1(13) . . . . ?
F1 C66 S004 O4 -58.9(13) . . . . ?
F1 C66 S004 O5 -172.0(11) . . . . ?
F2 C66 S004 O3 180.0(12) . . . . ?
F2 C66 S004 O4 59.0(13) . . . . ?
F2 C66 S004 O5 -54.1(12) . . . . ?
F3 C66 S004 O3 -59.8(14) . . . . ?
F3 C66 S004 O4 179.3(12) . . . . ?
F3 C66 S004 O5 66.1(12) . . . . ?
F4 C7 S2 O10 -146(2) . . . . ?
F4 C7 S2 O11 -25(2) . . . . ?
F4 C7 S2 O12 94(2) . . . . ?
F5 C7 S2 O10 -22(2) . . . . ?
F5 C7 S2 O11 100(2) . . . . ?
F5 C7 S2 O12 -142(2) . . . . ?
F6 C7 S2 O10 99(2) . . . . ?
F6 C7 S2 O11 -140(2) . . . . ?
F6 C7 S2 O12 -21(2) . . . . ?
F4A C7A S2A O10A 173(2) . . . . ?
F4A C7A S2A O11A -66(2) . . . . ?
F4A C7A S2A O12A 54(2) . . . . ?
F5A C7A S2A O10A -67(3) . . . . ?
F5A C7A S2A O11A 54(3) . . . . ?
F5A C7A S2A O12A 174(3) . . . . ?
F6A C7A S2A O10A 57(3) . . . . ?
F6A C7A S2A O11A 178(3) . . . . ?
F6A C7A S2A O12A -62(3) . . . . ?

loop_
_exptl_oxdiff_crystal_face_indexfrac_h
_exptl_oxdiff_crystal_face_indexfrac_k
_exptl_oxdiff_crystal_face_indexfrac_l
_exptl_oxdiff_crystal_face_x
_exptl_oxdiff_crystal_face_y
_exptl_oxdiff_crystal_face_z
24.4741 3.8650 -4.7395 0.2074 0.0382 0.9775
0.1716 6.2095 32.4699 0.9471 0.1758 -0.2687
-24.1317 -5.3227 -3.2746 -0.4358 -0.0806 -0.8964
0.0740 -6.1667 -32.4964 -0.9444 -0.1753 0.2783
23.8424 -4.8352 -8.0990 -0.0580 0.3140 0.9477
0.5215 -22.3873 10.3891 -0.1797 0.9683 -0.1733
-23.9186 4.2301 8.4192 0.0532 -0.2882 -0.9561
1.1705 22.2272 -11.0506 0.1770 -0.9540 0.2421

loop_
_smtbx_masks_void_nr
_smtbx_masks_void_average_x
_smtbx_masks_void_average_y
_smtbx_masks_void_average_z
_smtbx_masks_void_volume
_smtbx_masks_void_count_electrons
_smtbx_masks_void_content
1 -0.500 0.191 0.250 341.2 61.6 ?
2 -0.500 -0.191 0.750 341.2 58.4 ?
3 0.000 0.150 0.250 19.3 5.3 ?
4 0.000 0.358 0.750 153.0 49.5 ?
5 0.000 0.642 0.250 153.0 49.6 ?
6 0.000 0.850 0.750 19.3 5.3 ?
